data_4083349
loop_
_publ_author_name
'Ro\,sca, Sorin-Claudiu'
'Roisnel, Thierry'
'Dorcet, Vincent'
'Carpentier, Jean-Fran\,cois'
'Sarazin, Yann'

_publ_section_title
;
 Potassium and Well-Defined Neutral and Cationic Calcium Fluoroalkoxide
 Complexes: Structural Features and Reactivity
;
_journal_issue 20
_journal_name_full Organometallics
_journal_page_first 5630
_journal_paper_doi 10.1021/om500343w
_journal_volume 33
_journal_year 2014
_chemical_compound_source 'synthesis as described'
_chemical_formula_moiety '2(C36 H2 B2 F30 N), 2(C12 H20 F6 N O4), 5(C H2 Cl2)'
_chemical_formula_sum 'C101 H54 B4 Cl10 F72 N4 O8'
_chemical_formula_weight 3217.22
_chemical_name_systematic
;
 ?
;
_space_group_IT_number 2
_symmetry_cell_setting triclinic
_symmetry_Int_Tables_number 2
_symmetry_space_group_name_Hall '-P 1'
_symmetry_space_group_name_H-M 'P -1'
_atom_sites_solution_hydrogens geom
_atom_sites_solution_primary direct
_atom_sites_solution_secondary difmap
_audit_conform_dict_location ftp://ftp.iucr.org/pub/cif_core.dic
_audit_conform_dict_name cif_core.dic
_audit_conform_dict_version 2.3
_audit_creation_date 2013-04-06T16:22:15-00:00
_audit_creation_method 'WinGX routine CIF_UPDATE'
_cell_angle_alpha 71.667(2)
_cell_angle_beta 77.875(2)
_cell_angle_gamma 75.409(2)
_cell_formula_units_Z 2
_cell_length_a 14.6999(5)
_cell_length_b 19.6002(7)
_cell_length_c 22.2622(9)
_cell_measurement_reflns_used 8855
_cell_measurement_temperature 150(2)
_cell_measurement_theta_max 21.11
_cell_measurement_theta_min 2.23
_cell_measurement_wavelength 0.71073
_cell_volume 5832.2(4)
_computing_cell_refinement 'Bruker APEX2 (Bruker, 2006)'
_computing_data_collection 'Bruker APEX2 (Bruker, 2006)'
_computing_data_reduction 'Bruker APEX2 (Bruker, 2006)'
_computing_molecular_graphics 'Ortep-3 for Windows (Farrugia, 1997)'
_computing_publication_material
;
           WinGX publication routines (Farrugia, 2012),
           CRYSCAL (T. Roisnel, local program)
;
_computing_structure_refinement 'SHELXL-97 (Sheldrick, 1997)'
_computing_structure_solution 'SIR97 (Altomare et al., 1999)'
_diffrn_ambient_temperature 150(2)
_diffrn_detector 'CCD plate'
_diffrn_measured_fraction_theta_full 0.984
_diffrn_measured_fraction_theta_max 0.984
_diffrn_measurement_device_type 'APEXII, Bruker-AXS'
_diffrn_measurement_method 'CCD rotation images, thin slices'
_diffrn_radiation_monochromator graphite
_diffrn_radiation_probe x-ray
_diffrn_radiation_type MoK\a
_diffrn_radiation_wavelength 0.71073
_diffrn_reflns_av_R_equivalents 0.081
_diffrn_reflns_av_unetI/netI 0.1166
_diffrn_reflns_limit_h_max 18
_diffrn_reflns_limit_h_min -19
_diffrn_reflns_limit_k_max 25
_diffrn_reflns_limit_k_min -25
_diffrn_reflns_limit_l_max 28
_diffrn_reflns_limit_l_min -28
_diffrn_reflns_number 87224
_diffrn_reflns_theta_full 27.48
_diffrn_reflns_theta_max 27.48
_diffrn_reflns_theta_min 2.91
_exptl_absorpt_coefficient_mu 0.413
_exptl_absorpt_correction_T_max 0.925
_exptl_absorpt_correction_T_min 0.779
_exptl_absorpt_correction_type multi-scan
_exptl_absorpt_process_details
;
  [Sheldrick, G.M. (2002). SADABS Bruker AXS Inc., Madison, Wisconsin, USA]
;
_exptl_crystal_colour colourless
_exptl_crystal_density_diffrn 1.832
_exptl_crystal_density_method 'not measured'
_exptl_crystal_description stick
_exptl_crystal_F_000 3180
_exptl_crystal_size_max 0.6
_exptl_crystal_size_mid 0.22
_exptl_crystal_size_min 0.19
_refine_diff_density_max 1.518
_refine_diff_density_min -1.401
_refine_diff_density_rms 0.097
_refine_ls_extinction_method none
_refine_ls_goodness_of_fit_ref 1.039
_refine_ls_hydrogen_treatment constr
_refine_ls_matrix_type full
_refine_ls_number_parameters 1796
_refine_ls_number_reflns 26317
_refine_ls_number_restraints 0
_refine_ls_restrained_S_all 1.039
_refine_ls_R_factor_all 0.1481
_refine_ls_R_factor_gt 0.0716
_refine_ls_shift/su_max 0.009
_refine_ls_shift/su_mean 0
_refine_ls_structure_factor_coef Fsqd
_refine_ls_weighting_details 'calc w=1/[\s^2^(Fo^2^)+(0.0899P)^2^+5.1217P] where P=(Fo^2^+2Fc^2^)/3'
_refine_ls_weighting_scheme calc
_refine_ls_wR_factor_gt 0.177
_refine_ls_wR_factor_ref 0.2116
_reflns_number_gt 13773
_reflns_number_total 26317
_reflns_threshold_expression >2sigma(I)
_cod_data_source_file om500343w_si_003.cif
_cod_data_source_block {RO1HH+}{MB}-
_cod_database_code 4083349

loop_
_symmetry_equiv_pos_as_xyz
'x, y, z'
'-x, -y, -z'

loop_
_atom_site_label
_atom_site_type_symbol
_atom_site_fract_x
_atom_site_fract_y
_atom_site_fract_z
_atom_site_U_iso_or_equiv
_atom_site_adp_type
_atom_site_occupancy
_atom_site_symmetry_multiplicity
_atom_site_calc_flag
_atom_site_refinement_flags
_atom_site_disorder_assembly
_atom_site_disorder_group
C1 C 0.4683(4) 0.6483(3) 0.6611(3) 0.0327(12) Uani 1 1 d . . .
H1A H 0.5337 0.6352 0.6717 0.039 Uiso 1 1 calc R . .
H1B H 0.4705 0.6727 0.6147 0.039 Uiso 1 1 calc R . .
C2 C 0.4270(4) 0.5791(3) 0.6784(3) 0.0332(13) Uani 1 1 d . . .
H2A H 0.4631 0.5459 0.6522 0.04 Uiso 1 1 calc R . .
H2B H 0.428 0.5524 0.7242 0.04 Uiso 1 1 calc R . .
O3 O 0.3321(2) 0.60590(18) 0.66474(18) 0.0309(8) Uani 1 1 d . . .
C4 C 0.2684(4) 0.5572(3) 0.6977(3) 0.0335(13) Uani 1 1 d . . .
H4A H 0.2667 0.5452 0.7445 0.04 Uiso 1 1 calc R . .
H4B H 0.2884 0.5111 0.6847 0.04 Uiso 1 1 calc R . .
C5 C 0.1729(4) 0.5973(3) 0.6791(3) 0.0349(13) Uani 1 1 d . . .
H5A H 0.1763 0.6111 0.632 0.042 Uiso 1 1 calc R . .
H5B H 0.1262 0.565 0.6982 0.042 Uiso 1 1 calc R . .
O6 O 0.1424(2) 0.66279(18) 0.70119(17) 0.0305(8) Uani 1 1 d . . .
C7 C 0.1125(4) 0.7291(3) 0.6527(2) 0.0330(13) Uani 1 1 d . . .
H7A H 0.0729 0.7665 0.6737 0.04 Uiso 1 1 calc R . .
H7B H 0.0725 0.7189 0.6272 0.04 Uiso 1 1 calc R . .
C8 C 0.1935(4) 0.7600(3) 0.6085(3) 0.0354(13) Uani 1 1 d . . .
H8A H 0.2344 0.7233 0.5872 0.043 Uiso 1 1 calc R . .
H8B H 0.1692 0.8042 0.5752 0.043 Uiso 1 1 calc R . .
O9 O 0.2464(2) 0.77846(18) 0.64556(16) 0.0294(8) Uani 1 1 d . . .
C10 C 0.3335(4) 0.7983(3) 0.6119(3) 0.0365(13) Uani 1 1 d . . .
H10A H 0.3235 0.8515 0.5899 0.044 Uiso 1 1 calc R . .
H10B H 0.3609 0.7708 0.5797 0.044 Uiso 1 1 calc R . .
C11 C 0.3990(4) 0.7790(3) 0.6614(3) 0.0349(13) Uani 1 1 d . . .
H11A H 0.4629 0.7877 0.6401 0.042 Uiso 1 1 calc R . .
H11B H 0.3743 0.8106 0.6907 0.042 Uiso 1 1 calc R . .
N12 N 0.4055(3) 0.6996(2) 0.6989(2) 0.0260(9) Uani 1 1 d . . .
H12 H 0.3446 0.6903 0.7059 0.031 Uiso 1 1 calc R . .
C13 C 0.4349(3) 0.6821(3) 0.7634(2) 0.0281(11) Uani 1 1 d . . .
H13A H 0.4833 0.7106 0.7602 0.034 Uiso 1 1 calc R . .
H13B H 0.4645 0.6293 0.7768 0.034 Uiso 1 1 calc R . .
C14 C 0.3497(3) 0.6996(3) 0.8157(2) 0.0263(11) Uani 1 1 d . . .
O15 O 0.2696(2) 0.73335(19) 0.78481(17) 0.0283(8) Uani 1 1 d . . .
H15 H 0.2297 0.758 0.8069 0.042 Uiso 1 1 calc R . .
C16 C 0.3309(4) 0.6279(3) 0.8645(3) 0.0352(13) Uani 1 1 d . . .
F17 F 0.3159(2) 0.58311(16) 0.83463(17) 0.0454(8) Uani 1 1 d . . .
F18 F 0.4041(2) 0.59237(18) 0.89679(17) 0.0521(9) Uani 1 1 d . . .
F19 F 0.2539(2) 0.63950(17) 0.90696(16) 0.0468(8) Uani 1 1 d . . .
C20 C 0.3740(4) 0.7514(3) 0.8469(3) 0.0352(13) Uani 1 1 d . . .
F21 F 0.3744(2) 0.81735(17) 0.80607(17) 0.0431(8) Uani 1 1 d . . .
F22 F 0.3093(2) 0.76055(19) 0.89821(16) 0.0441(8) Uani 1 1 d . . .
F23 F 0.4586(2) 0.72558(19) 0.86704(16) 0.0467(9) Uani 1 1 d . . .
C31 C 0.0349(3) 0.7627(3) 0.9192(2) 0.0283(12) Uani 1 1 d . . .
H31A H 0.01 0.7545 0.9652 0.034 Uiso 1 1 calc R . .
H31B H 0.0805 0.7176 0.9137 0.034 Uiso 1 1 calc R . .
C32 C 0.0861(3) 0.8256(3) 0.8977(3) 0.0320(12) Uani 1 1 d . . .
H32A H 0.0403 0.8723 0.8975 0.038 Uiso 1 1 calc R . .
H32B H 0.132 0.8185 0.9271 0.038 Uiso 1 1 calc R . .
O33 O 0.1350(2) 0.82747(18) 0.83452(17) 0.0291(8) Uani 1 1 d . . .
C34 C 0.1303(4) 0.8992(3) 0.7880(3) 0.0378(14) Uani 1 1 d . . .
H34A H 0.1952 0.9061 0.7675 0.045 Uiso 1 1 calc R . .
H34B H 0.1013 0.9381 0.8097 0.045 Uiso 1 1 calc R . .
C35 C 0.0725(4) 0.9047(3) 0.7385(3) 0.0405(14) Uani 1 1 d . . .
H35A H 0.0696 0.9532 0.7064 0.049 Uiso 1 1 calc R . .
H35B H 0.1016 0.8662 0.7163 0.049 Uiso 1 1 calc R . .
O36 O -0.0208(2) 0.89564(19) 0.76966(18) 0.0356(9) Uani 1 1 d . . .
C37 C -0.0869(4) 0.9106(3) 0.7253(3) 0.0442(15) Uani 1 1 d . . .
H37A H -0.0729 0.8707 0.7043 0.053 Uiso 1 1 calc R . .
H37B H -0.0817 0.9573 0.6919 0.053 Uiso 1 1 calc R . .
C38 C -0.1851(4) 0.9156(3) 0.7625(3) 0.0425(15) Uani 1 1 d . . .
H38A H -0.1963 0.9526 0.7864 0.051 Uiso 1 1 calc R . .
H38B H -0.2326 0.9316 0.7327 0.051 Uiso 1 1 calc R . .
O39 O -0.1961(2) 0.84562(19) 0.80651(18) 0.0350(9) Uani 1 1 d . . .
C40 C -0.2163(3) 0.8442(3) 0.8726(3) 0.0314(12) Uani 1 1 d . . .
H40A H -0.25 0.8037 0.8966 0.038 Uiso 1 1 calc R . .
H40B H -0.2591 0.8908 0.877 0.038 Uiso 1 1 calc R . .
C41 C -0.1287(3) 0.8339(3) 0.9016(3) 0.0282(12) Uani 1 1 d . . .
H41A H -0.1448 0.8198 0.9487 0.034 Uiso 1 1 calc R . .
H41B H -0.1076 0.8813 0.8885 0.034 Uiso 1 1 calc R . .
N42 N -0.0470(3) 0.7760(2) 0.8822(2) 0.0209(9) Uani 1 1 d . . .
H42 H -0.0252 0.7945 0.8391 0.025 Uiso 1 1 calc R . .
C43 C -0.0769(3) 0.7053(2) 0.8898(2) 0.0247(11) Uani 1 1 d . . .
H43A H -0.1422 0.7168 0.8793 0.03 Uiso 1 1 calc R . .
H43B H -0.0781 0.6759 0.9351 0.03 Uiso 1 1 calc R . .
C44 C -0.0109(3) 0.6587(3) 0.8471(2) 0.0241(11) Uani 1 1 d . . .
O45 O 0.0614(2) 0.69587(17) 0.81060(16) 0.0224(7) Uani 1 1 d . . .
H45 H 0.0861 0.6789 0.7793 0.034 Uiso 1 1 calc R . .
C46 C 0.0342(4) 0.5838(3) 0.8882(3) 0.0338(13) Uani 1 1 d . . .
F47 F 0.0725(2) 0.59050(17) 0.93451(16) 0.0450(8) Uani 1 1 d . . .
F48 F 0.1044(2) 0.54844(16) 0.85298(17) 0.0466(9) Uani 1 1 d . . .
F49 F -0.0296(2) 0.54064(16) 0.91514(18) 0.0487(9) Uani 1 1 d . . .
C50 C -0.0713(4) 0.6480(3) 0.8019(3) 0.0337(13) Uani 1 1 d . . .
F51 F -0.0911(2) 0.71155(18) 0.75629(16) 0.0438(8) Uani 1 1 d . . .
F52 F -0.1534(2) 0.63037(17) 0.83371(17) 0.0441(8) Uani 1 1 d . . .
F53 F -0.0260(2) 0.59657(19) 0.77320(18) 0.0508(9) Uani 1 1 d . . .
N100 N 0.4942(2) 0.1088(2) 0.72871(18) 0.0186(8) Uani 1 1 d . . .
H10C H 0.514 0.1349 0.7497 0.022 Uiso 1 1 calc R . .
H10D H 0.534 0.0635 0.7366 0.022 Uiso 1 1 calc R . .
B100 B 0.5260(4) 0.1474(3) 0.6533(3) 0.0181(11) Uani 1 1 d . . .
C101 C 0.5070(3) 0.2374(2) 0.6341(2) 0.0179(10) Uani 1 1 d . . .
C102 C 0.5313(3) 0.2759(2) 0.5704(2) 0.0214(10) Uani 1 1 d . . .
C103 C 0.5294(3) 0.3507(2) 0.5487(2) 0.0249(11) Uani 1 1 d . . .
C104 C 0.5006(3) 0.3914(2) 0.5924(3) 0.0241(11) Uani 1 1 d . . .
C105 C 0.4764(3) 0.3570(2) 0.6561(2) 0.0220(10) Uani 1 1 d . . .
C106 C 0.4807(3) 0.2816(2) 0.6752(2) 0.0184(10) Uani 1 1 d . . .
F102 F 0.56384(19) 0.23886(14) 0.52529(13) 0.0263(6) Uani 1 1 d . . .
F103 F 0.5559(2) 0.38228(15) 0.48674(14) 0.0343(7) Uani 1 1 d . . .
F104 F 0.5000(2) 0.46396(13) 0.57335(14) 0.0340(7) Uani 1 1 d . . .
F105 F 0.45079(19) 0.39597(14) 0.69897(14) 0.0307(7) Uani 1 1 d . . .
F106 F 0.45968(18) 0.25201(13) 0.73945(13) 0.0237(6) Uani 1 1 d . . .
C111 C 0.6452(3) 0.1236(2) 0.6395(2) 0.0196(10) Uani 1 1 d . . .
C112 C 0.6977(3) 0.1015(2) 0.5867(2) 0.0224(11) Uani 1 1 d . . .
C113 C 0.7956(3) 0.0887(3) 0.5744(2) 0.0252(11) Uani 1 1 d . . .
C114 C 0.8468(3) 0.0966(3) 0.6165(3) 0.0293(12) Uani 1 1 d . . .
C115 C 0.7987(3) 0.1185(3) 0.6687(3) 0.0271(12) Uani 1 1 d . . .
C116 C 0.7008(3) 0.1317(2) 0.6790(2) 0.0217(10) Uani 1 1 d . . .
F112 F 0.65489(18) 0.09190(15) 0.54247(13) 0.0285(6) Uani 1 1 d . . .
F113 F 0.8405(2) 0.06757(17) 0.52164(15) 0.0386(8) Uani 1 1 d . . .
F114 F 0.94260(19) 0.08393(18) 0.60478(16) 0.0429(8) Uani 1 1 d . . .
F115 F 0.8479(2) 0.12744(18) 0.70971(16) 0.0430(8) Uani 1 1 d . . .
F116 F 0.65878(18) 0.15584(16) 0.73131(14) 0.0309(7) Uani 1 1 d . . .
C121 C 0.4779(3) 0.1111(2) 0.6128(2) 0.0182(10) Uani 1 1 d . . .
C122 C 0.4985(3) 0.0353(2) 0.6231(2) 0.0197(10) Uani 1 1 d . . .
C123 C 0.4626(3) -0.0013(2) 0.5924(2) 0.0237(11) Uani 1 1 d . . .
C124 C 0.4008(3) 0.0376(3) 0.5493(2) 0.0266(11) Uani 1 1 d . . .
C125 C 0.3780(3) 0.1130(3) 0.5366(2) 0.0241(11) Uani 1 1 d . . .
C126 C 0.4149(3) 0.1477(2) 0.5690(2) 0.0209(10) Uani 1 1 d . . .
F122 F 0.55854(19) -0.00660(13) 0.66539(14) 0.0280(7) Uani 1 1 d . . .
F123 F 0.4862(2) -0.07562(14) 0.60576(16) 0.0374(8) Uani 1 1 d . . .
F124 F 0.3624(2) 0.00295(16) 0.52058(16) 0.0385(8) Uani 1 1 d . . .
F125 F 0.3160(2) 0.15157(16) 0.49581(15) 0.0401(8) Uani 1 1 d . . .
F126 F 0.38353(18) 0.22149(13) 0.55515(13) 0.0270(6) Uani 1 1 d . . .
B150 B 0.3919(3) 0.0928(3) 0.7707(2) 0.0160(11) Uani 1 1 d . . .
C151 C 0.4039(3) 0.0075(2) 0.8188(2) 0.0175(10) Uani 1 1 d . . .
C152 C 0.4870(3) -0.0404(2) 0.8368(2) 0.0202(10) Uani 1 1 d . . .
C153 C 0.4897(3) -0.1038(3) 0.8873(3) 0.0260(11) Uani 1 1 d . . .
C154 C 0.4074(3) -0.1232(3) 0.9229(2) 0.0258(11) Uani 1 1 d . . .
C155 C 0.3224(3) -0.0787(2) 0.9063(2) 0.0239(11) Uani 1 1 d . . .
C156 C 0.3229(3) -0.0161(2) 0.8561(2) 0.0190(10) Uani 1 1 d . . .
F152 F 0.57420(17) -0.02617(14) 0.80606(14) 0.0304(7) Uani 1 1 d . . .
F153 F 0.57441(19) -0.14702(15) 0.90170(16) 0.0408(8) Uani 1 1 d . . .
F154 F 0.4089(2) -0.18393(15) 0.97194(14) 0.0351(7) Uani 1 1 d . . .
F155 F 0.23992(18) -0.09747(15) 0.93988(14) 0.0330(7) Uani 1 1 d . . .
F156 F 0.23564(17) 0.02507(14) 0.84449(14) 0.0287(7) Uani 1 1 d . . .
C161 C 0.3141(3) 0.1104(2) 0.7217(2) 0.0180(10) Uani 1 1 d . . .
C162 C 0.2853(3) 0.0584(2) 0.7039(2) 0.0207(10) Uani 1 1 d . . .
C163 C 0.2192(3) 0.0743(3) 0.6625(2) 0.0274(11) Uani 1 1 d . . .
C164 C 0.1764(3) 0.1465(3) 0.6376(2) 0.0282(12) Uani 1 1 d . . .
C165 C 0.2021(3) 0.2010(3) 0.6533(2) 0.0239(11) Uani 1 1 d . . .
C166 C 0.2693(3) 0.1825(2) 0.6931(2) 0.0200(10) Uani 1 1 d . . .
F162 F 0.32560(19) -0.01448(14) 0.72450(14) 0.0290(7) Uani 1 1 d . . .
F163 F 0.1983(2) 0.02043(16) 0.64556(15) 0.0393(8) Uani 1 1 d . . .
F164 F 0.1124(2) 0.16255(18) 0.59754(16) 0.0449(9) Uani 1 1 d . . .
F165 F 0.1635(2) 0.27145(16) 0.62777(15) 0.0371(8) Uani 1 1 d . . .
F166 F 0.29279(18) 0.23913(13) 0.70528(13) 0.0253(6) Uani 1 1 d . . .
C171 C 0.3588(3) 0.1390(2) 0.8249(2) 0.0181(10) Uani 1 1 d . . .
C172 C 0.2655(3) 0.1701(2) 0.8471(2) 0.0205(10) Uani 1 1 d . . .
C173 C 0.2415(3) 0.1969(2) 0.9002(2) 0.0228(11) Uani 1 1 d . . .
C174 C 0.3106(4) 0.1969(3) 0.9330(2) 0.0272(11) Uani 1 1 d . . .
C175 C 0.4033(3) 0.1658(3) 0.9152(2) 0.0230(11) Uani 1 1 d . . .
C176 C 0.4236(3) 0.1382(2) 0.8633(2) 0.0218(11) Uani 1 1 d . . .
F172 F 0.19158(17) 0.17457(14) 0.81779(13) 0.0270(6) Uani 1 1 d . . .
F173 F 0.14946(19) 0.22113(15) 0.92131(14) 0.0320(7) Uani 1 1 d . . .
F174 F 0.2862(2) 0.22400(18) 0.98411(15) 0.0423(8) Uani 1 1 d . . .
F175 F 0.4714(2) 0.16182(18) 0.94878(14) 0.0383(8) Uani 1 1 d . . .
F176 F 0.51617(17) 0.10427(15) 0.85065(13) 0.0268(6) Uani 1 1 d . . .
N200 N 0.9001(2) 0.37081(19) 0.74418(18) 0.0182(8) Uani 1 1 d . . .
H20A H 0.9438 0.3394 0.724 0.022 Uiso 1 1 calc R . .
H20B H 0.9257 0.4119 0.7346 0.022 Uiso 1 1 calc R . .
B200 B 0.8121(4) 0.3984(3) 0.7020(3) 0.0190(11) Uani 1 1 d . . .
C201 C 0.8406(3) 0.3572(2) 0.6438(2) 0.0193(10) Uani 1 1 d . . .
C202 C 0.9306(3) 0.3540(2) 0.6079(2) 0.0197(10) Uani 1 1 d . . .
C203 C 0.9621(3) 0.3240(3) 0.5570(2) 0.0247(11) Uani 1 1 d . . .
C204 C 0.9008(4) 0.2953(3) 0.5382(2) 0.0285(12) Uani 1 1 d . . .
C205 C 0.8095(3) 0.2979(3) 0.5701(2) 0.0258(11) Uani 1 1 d . . .
C206 C 0.7816(3) 0.3273(2) 0.6216(2) 0.0203(10) Uani 1 1 d . . .
F202 F 0.99461(17) 0.38480(15) 0.62227(13) 0.0259(6) Uani 1 1 d . . .
F203 F 1.05023(19) 0.32546(17) 0.52497(14) 0.0347(7) Uani 1 1 d . . .
F204 F 0.9282(2) 0.26626(18) 0.48819(15) 0.0424(8) Uani 1 1 d . . .
F205 F 0.7471(2) 0.27143(16) 0.55060(14) 0.0347(7) Uani 1 1 d . . .
F206 F 0.69025(18) 0.32655(16) 0.64977(14) 0.0304(7) Uani 1 1 d . . .
C211 C 0.8056(3) 0.4865(2) 0.6615(2) 0.0204(10) Uani 1 1 d . . .
C212 C 0.8685(3) 0.5320(3) 0.6544(2) 0.0255(11) Uani 1 1 d . . .
C213 C 0.8589(4) 0.6041(3) 0.6179(3) 0.0287(12) Uani 1 1 d . . .
C214 C 0.7831(4) 0.6349(3) 0.5838(3) 0.0328(13) Uani 1 1 d . . .
C215 C 0.7198(3) 0.5925(3) 0.5873(2) 0.0317(12) Uani 1 1 d . . .
C216 C 0.7322(3) 0.5210(3) 0.6255(2) 0.0251(11) Uani 1 1 d . . .
F212 F 0.94698(19) 0.50734(15) 0.68541(14) 0.0311(7) Uani 1 1 d . . .
F213 F 0.9219(2) 0.64471(16) 0.61560(16) 0.0437(8) Uani 1 1 d . . .
F214 F 0.7715(2) 0.70553(16) 0.54826(17) 0.0526(9) Uani 1 1 d . . .
F215 F 0.6448(2) 0.62192(17) 0.55440(15) 0.0457(9) Uani 1 1 d . . .
F216 F 0.66570(18) 0.48280(15) 0.62615(14) 0.0325(7) Uani 1 1 d . . .
C221 C 0.7131(3) 0.3805(2) 0.7492(2) 0.0179(10) Uani 1 1 d . . .
C222 C 0.7010(3) 0.3085(2) 0.7751(2) 0.0176(10) Uani 1 1 d . . .
C223 C 0.6205(3) 0.2877(2) 0.8144(2) 0.0230(11) Uani 1 1 d . . .
C224 C 0.5460(3) 0.3405(3) 0.8302(2) 0.0238(11) Uani 1 1 d . . .
C225 C 0.5547(3) 0.4129(3) 0.8081(2) 0.0218(10) Uani 1 1 d . . .
C226 C 0.6361(3) 0.4313(2) 0.7682(2) 0.0218(10) Uani 1 1 d . . .
F222 F 0.77166(17) 0.25360(14) 0.76262(13) 0.0249(6) Uani 1 1 d . . .
F223 F 0.61444(19) 0.21623(14) 0.83766(14) 0.0304(7) Uani 1 1 d . . .
F224 F 0.46681(18) 0.32185(16) 0.86860(15) 0.0356(7) Uani 1 1 d . . .
F225 F 0.48356(19) 0.46536(15) 0.82510(15) 0.0348(7) Uani 1 1 d . . .
F226 F 0.63727(18) 0.50479(13) 0.74973(13) 0.0260(6) Uani 1 1 d . . .
B250 B 0.9100(4) 0.3325(3) 0.8195(2) 0.0176(11) Uani 1 1 d . . .
C251 C 1.0055(3) 0.3561(2) 0.8321(2) 0.0174(10) Uani 1 1 d . . .
C252 C 1.0896(3) 0.3533(2) 0.7894(2) 0.0206(10) Uani 1 1 d . . .
C253 C 1.1718(3) 0.3693(3) 0.7969(3) 0.0263(11) Uani 1 1 d . . .
C254 C 1.1756(3) 0.3855(3) 0.8520(3) 0.0277(12) Uani 1 1 d . . .
C255 C 1.0958(3) 0.3873(2) 0.8977(2) 0.0217(10) Uani 1 1 d . . .
C256 C 1.0133(3) 0.3741(2) 0.8864(2) 0.0202(10) Uani 1 1 d . . .
F252 F 1.09452(17) 0.33362(15) 0.73493(13) 0.0273(6) Uani 1 1 d . . .
F253 F 1.24970(18) 0.36776(17) 0.75166(15) 0.0384(8) Uani 1 1 d . . .
F254 F 1.25592(19) 0.40000(17) 0.86175(16) 0.0401(8) Uani 1 1 d . . .
F255 F 1.09867(19) 0.40057(15) 0.95261(14) 0.0319(7) Uani 1 1 d . . .
F256 F 0.93924(18) 0.37857(14) 0.93362(13) 0.0256(6) Uani 1 1 d . . .
C261 C 0.9397(3) 0.2425(2) 0.8367(2) 0.0182(10) Uani 1 1 d . . .
C262 C 0.9690(3) 0.1987(2) 0.7947(2) 0.0200(10) Uani 1 1 d . . .
C263 C 1.0011(3) 0.1239(3) 0.8124(2) 0.0244(11) Uani 1 1 d . . .
C264 C 1.0068(3) 0.0867(2) 0.8763(2) 0.0241(11) Uani 1 1 d . . .
C265 C 0.9823(3) 0.1267(3) 0.9201(2) 0.0237(11) Uani 1 1 d . . .
C266 C 0.9501(3) 0.2019(2) 0.9001(2) 0.0200(10) Uani 1 1 d . . .
F262 F 0.96895(18) 0.22951(14) 0.73036(13) 0.0245(6) Uani 1 1 d . . .
F263 F 1.02694(19) 0.08537(15) 0.76849(14) 0.0325(7) Uani 1 1 d . . .
F264 F 1.0366(2) 0.01358(14) 0.89441(15) 0.0383(8) Uani 1 1 d . . .
F265 F 0.9901(2) 0.09283(15) 0.98231(14) 0.0393(8) Uani 1 1 d . . .
F266 F 0.92989(18) 0.23733(14) 0.94579(13) 0.0246(6) Uani 1 1 d . . .
C271 C 0.8131(3) 0.3676(2) 0.8610(2) 0.0179(10) Uani 1 1 d . . .
C272 C 0.7461(3) 0.3313(2) 0.9042(2) 0.0202(10) Uani 1 1 d . . .
C273 C 0.6637(3) 0.3663(3) 0.9352(2) 0.0235(11) Uani 1 1 d . . .
C274 C 0.6459(3) 0.4411(3) 0.9232(2) 0.0233(11) Uani 1 1 d . . .
C275 C 0.7089(3) 0.4804(2) 0.8800(2) 0.0213(10) Uani 1 1 d . . .
C276 C 0.7896(3) 0.4440(2) 0.8508(2) 0.0198(10) Uani 1 1 d . . .
F272 F 0.75476(18) 0.25727(13) 0.91631(13) 0.0265(6) Uani 1 1 d . . .
F273 F 0.60039(19) 0.32804(15) 0.97546(15) 0.0362(7) Uani 1 1 d . . .
F274 F 0.56567(19) 0.47622(15) 0.95232(15) 0.0346(7) Uani 1 1 d . . .
F275 F 0.68894(18) 0.55495(14) 0.86604(15) 0.0308(7) Uani 1 1 d . . .
F276 F 0.84943(18) 0.48544(13) 0.80939(13) 0.0269(6) Uani 1 1 d . . .
C301 C 0.3598(4) 0.4026(3) 0.9916(3) 0.0446(15) Uani 1 1 d . . .
H30A H 0.3738 0.3934 0.949 0.053 Uiso 1 1 calc R . .
H30B H 0.4108 0.4249 0.9955 0.053 Uiso 1 1 calc R . .
Cl1 Cl 0.25137(11) 0.46451(8) 0.99651(8) 0.0473(4) Uani 1 1 d . . .
Cl2 Cl 0.36067(12) 0.31885(8) 1.05043(9) 0.0556(5) Uani 1 1 d . . .
C311 C 0.6785(4) 0.7491(3) 0.7640(3) 0.0466(16) Uani 1 1 d . . .
H31C H 0.7396 0.7645 0.7587 0.056 Uiso 1 1 calc R . .
H31D H 0.6624 0.7236 0.8097 0.056 Uiso 1 1 calc R . .
Cl3 Cl 0.58930(10) 0.82757(8) 0.74176(9) 0.0505(4) Uani 1 1 d . . .
Cl4 Cl 0.69184(11) 0.68789(10) 0.71801(9) 0.0583(5) Uani 1 1 d . . .
C321 C 0.1429(5) 0.1286(5) 0.4495(4) 0.079(3) Uani 1 1 d . . .
H32C H 0.1646 0.0975 0.4905 0.094 Uiso 1 1 calc R . .
H32D H 0.1315 0.1804 0.4498 0.094 Uiso 1 1 calc R . .
Cl5 Cl 0.03631(10) 0.10831(9) 0.44361(9) 0.0545(4) Uani 1 1 d . . .
Cl6 Cl 0.23263(12) 0.11408(13) 0.38652(9) 0.0760(6) Uani 1 1 d . . .
C331 C 0.1858(4) 0.4496(3) 0.5711(3) 0.0425(12) Uani 0.770(5) 1 d P A 1
H33A H 0.2064 0.3997 0.5652 0.051 Uiso 0.770(5) 1 calc PR A 1
H33B H 0.1579 0.445 0.6164 0.051 Uiso 0.770(5) 1 calc PR A 1
Cl7A Cl 0.28537(15) 0.49161(14) 0.55295(13) 0.0920(7) Uani 0.770(5) 1 d P A 1
Cl8A Cl 0.10095(17) 0.50055(16) 0.52233(16) 0.0715(10) Uani 0.770(5) 1 d P A 1
C332 C 0.1858(4) 0.4496(3) 0.5711(3) 0.0425(12) Uani 0.230(5) 1 d P A 2
H33C H 0.19 0.4195 0.5419 0.051 Uiso 0.230(5) 1 calc PR A 2
H33D H 0.1795 0.4184 0.6158 0.051 Uiso 0.230(5) 1 calc PR A 2
Cl7B Cl 0.28537(15) 0.49161(14) 0.55295(13) 0.0920(7) Uani 0.230(5) 1 d P A 2
Cl8B Cl 0.0920(6) 0.5247(6) 0.5594(6) 0.0715(10) Uani 0.230(5) 1 d P A 2
C341 C 0.7070(7) 0.0608(5) 0.9277(5) 0.0425(12) Uani 0.571(9) 1 d P B 1
H34C H 0.7293 0.0875 0.951 0.051 Uiso 0.571(9) 1 calc PR B 1
H34D H 0.6482 0.0922 0.9114 0.051 Uiso 0.571(9) 1 calc PR B 1
C342 C 0.8067(9) 0.0118(7) 0.9344(7) 0.0425(12) Uani 0.429(9) 1 d P B 2
H34E H 0.8227 0.046 0.9532 0.051 Uiso 0.429(9) 1 calc PR B 2
H34F H 0.8581 -0.0324 0.9385 0.051 Uiso 0.429(9) 1 calc PR B 2
Cl9 Cl 0.79434(19) 0.05006(15) 0.86121(14) 0.1071(9) Uani 1 1 d . . .
Cl10 Cl 0.6789(5) -0.01664(16) 0.98044(15) 0.253(3) Uani 1 1 d . . .

loop_
_atom_site_aniso_label
_atom_site_aniso_U_11
_atom_site_aniso_U_22
_atom_site_aniso_U_33
_atom_site_aniso_U_23
_atom_site_aniso_U_13
_atom_site_aniso_U_12
C1 0.028(3) 0.039(3) 0.033(3) -0.020(3) 0.002(2) -0.003(2)
C2 0.034(3) 0.028(3) 0.039(3) -0.018(3) -0.002(2) 0.001(2)
O3 0.0283(19) 0.0259(18) 0.038(2) -0.0080(16) -0.0034(16) -0.0059(14)
C4 0.035(3) 0.027(3) 0.042(4) -0.016(3) 0.000(3) -0.009(2)
C5 0.037(3) 0.038(3) 0.039(4) -0.023(3) 0.004(3) -0.014(2)
O6 0.036(2) 0.0311(19) 0.027(2) -0.0151(16) -0.0036(16) -0.0031(15)
C7 0.034(3) 0.043(3) 0.020(3) -0.012(2) -0.009(2) 0.003(2)
C8 0.040(3) 0.045(3) 0.022(3) -0.010(3) -0.011(2) -0.002(2)
O9 0.035(2) 0.034(2) 0.0173(19) -0.0064(16) -0.0008(15) -0.0062(15)
C10 0.045(3) 0.034(3) 0.025(3) -0.002(2) 0.001(3) -0.009(2)
C11 0.035(3) 0.029(3) 0.037(3) -0.005(2) 0.005(2) -0.013(2)
N12 0.025(2) 0.027(2) 0.028(3) -0.0115(19) 0.0012(18) -0.0074(17)
C13 0.021(3) 0.042(3) 0.024(3) -0.016(2) 0.001(2) -0.005(2)
C14 0.019(2) 0.034(3) 0.028(3) -0.016(2) -0.005(2) 0.003(2)
O15 0.0214(18) 0.038(2) 0.026(2) -0.0173(17) -0.0033(15) 0.0025(14)
C16 0.031(3) 0.034(3) 0.038(4) -0.009(3) -0.006(3) -0.001(2)
F17 0.0442(19) 0.0344(18) 0.058(2) -0.0164(17) 0.0022(16) -0.0116(14)
F18 0.045(2) 0.052(2) 0.044(2) 0.0004(17) -0.0138(17) 0.0058(16)
F19 0.0419(19) 0.0456(19) 0.038(2) -0.0087(16) 0.0164(15) -0.0047(14)
C20 0.024(3) 0.051(4) 0.038(4) -0.024(3) -0.006(2) -0.006(2)
F21 0.0492(19) 0.0347(18) 0.052(2) -0.0191(17) -0.0066(16) -0.0124(14)
F22 0.0349(18) 0.069(2) 0.041(2) -0.0362(18) 0.0003(15) -0.0098(15)
F23 0.0281(17) 0.074(2) 0.049(2) -0.0261(19) -0.0148(15) -0.0086(15)
C31 0.027(3) 0.042(3) 0.019(3) -0.010(2) -0.005(2) -0.008(2)
C32 0.025(3) 0.040(3) 0.039(3) -0.020(3) -0.001(2) -0.011(2)
O33 0.0246(18) 0.0283(19) 0.035(2) -0.0141(16) 0.0038(16) -0.0059(14)
C34 0.031(3) 0.026(3) 0.054(4) -0.005(3) 0.004(3) -0.016(2)
C35 0.037(3) 0.037(3) 0.038(4) 0.003(3) 0.004(3) -0.016(2)
O36 0.028(2) 0.040(2) 0.032(2) -0.0009(18) -0.0014(17) -0.0088(15)
C37 0.043(3) 0.047(4) 0.036(4) -0.002(3) -0.008(3) -0.006(3)
C38 0.040(3) 0.041(3) 0.039(4) -0.004(3) -0.015(3) 0.003(3)
O39 0.031(2) 0.037(2) 0.036(2) -0.0082(18) -0.0087(17) -0.0044(16)
C40 0.025(3) 0.030(3) 0.037(3) -0.010(2) -0.004(2) -0.001(2)
C41 0.024(3) 0.030(3) 0.031(3) -0.015(2) 0.001(2) -0.003(2)
N42 0.019(2) 0.023(2) 0.023(2) -0.0089(17) -0.0009(17) -0.0051(15)
C43 0.022(2) 0.024(2) 0.027(3) -0.006(2) 0.003(2) -0.0084(19)
C44 0.016(2) 0.027(3) 0.033(3) -0.012(2) 0.001(2) -0.0076(19)
O45 0.0197(17) 0.0261(18) 0.023(2) -0.0112(15) 0.0049(14) -0.0088(13)
C46 0.028(3) 0.022(3) 0.046(4) -0.006(3) 0.000(3) -0.006(2)
F47 0.0404(18) 0.0381(18) 0.045(2) 0.0027(16) -0.0121(16) -0.0002(14)
F48 0.0372(18) 0.0287(17) 0.061(2) -0.0122(16) 0.0112(16) 0.0010(13)
F49 0.0366(18) 0.0253(16) 0.072(3) -0.0030(16) 0.0091(16) -0.0113(13)
C50 0.026(3) 0.037(3) 0.043(4) -0.018(3) 0.003(2) -0.014(2)
F51 0.0382(18) 0.059(2) 0.042(2) -0.0168(18) -0.0135(15) -0.0117(15)
F52 0.0270(16) 0.053(2) 0.063(2) -0.0266(18) 0.0009(15) -0.0202(14)
F53 0.0370(18) 0.064(2) 0.072(3) -0.051(2) 0.0072(17) -0.0179(16)
N100 0.0175(19) 0.0195(19) 0.019(2) -0.0053(17) -0.0006(16) -0.0051(15)
B100 0.021(3) 0.017(3) 0.016(3) -0.006(2) -0.002(2) -0.003(2)
C101 0.016(2) 0.021(2) 0.016(3) -0.004(2) -0.0038(18) -0.0050(17)
C102 0.018(2) 0.021(2) 0.025(3) -0.007(2) -0.003(2) -0.0034(18)
C103 0.029(3) 0.020(2) 0.024(3) -0.001(2) -0.008(2) -0.0062(19)
C104 0.024(3) 0.013(2) 0.036(3) -0.004(2) -0.011(2) -0.0023(18)
C105 0.022(2) 0.021(2) 0.026(3) -0.011(2) -0.003(2) -0.0043(18)
C106 0.018(2) 0.021(2) 0.015(3) -0.005(2) -0.0037(19) -0.0028(18)
F102 0.0375(16) 0.0223(14) 0.0185(15) -0.0078(12) 0.0041(12) -0.0088(11)
F103 0.0503(18) 0.0269(15) 0.0213(17) 0.0024(13) -0.0025(14) -0.0137(13)
F104 0.0546(19) 0.0121(13) 0.0353(19) -0.0020(13) -0.0106(15) -0.0088(12)
F105 0.0397(17) 0.0229(14) 0.0346(18) -0.0164(13) -0.0032(14) -0.0063(12)
F106 0.0306(15) 0.0235(14) 0.0185(15) -0.0078(12) -0.0001(12) -0.0085(11)
C111 0.022(2) 0.014(2) 0.020(3) -0.0016(19) 0.001(2) -0.0074(18)
C112 0.023(3) 0.023(2) 0.020(3) -0.002(2) -0.002(2) -0.0079(19)
C113 0.022(3) 0.027(3) 0.024(3) -0.009(2) 0.006(2) -0.0050(19)
C114 0.012(2) 0.032(3) 0.037(3) -0.004(2) 0.002(2) -0.0040(19)
C115 0.023(3) 0.032(3) 0.028(3) -0.007(2) -0.008(2) -0.008(2)
C116 0.020(2) 0.023(2) 0.019(3) -0.003(2) 0.000(2) -0.0046(18)
F112 0.0286(15) 0.0346(16) 0.0260(17) -0.0136(13) 0.0029(12) -0.0118(12)
F113 0.0297(16) 0.0482(19) 0.037(2) -0.0187(16) 0.0101(14) -0.0087(13)
F114 0.0161(15) 0.059(2) 0.049(2) -0.0151(17) 0.0015(14) -0.0046(13)
F115 0.0246(16) 0.069(2) 0.043(2) -0.0208(18) -0.0111(14) -0.0122(14)
F116 0.0270(15) 0.0473(18) 0.0263(17) -0.0188(14) -0.0004(13) -0.0131(13)
C121 0.015(2) 0.022(2) 0.018(3) -0.005(2) 0.0023(18) -0.0067(17)
C122 0.015(2) 0.019(2) 0.025(3) -0.007(2) -0.003(2) -0.0036(18)
C123 0.021(2) 0.020(2) 0.028(3) -0.005(2) 0.003(2) -0.0077(19)
C124 0.026(3) 0.036(3) 0.027(3) -0.018(2) 0.002(2) -0.014(2)
C125 0.024(3) 0.032(3) 0.019(3) -0.009(2) -0.005(2) -0.006(2)
C126 0.025(2) 0.019(2) 0.020(3) -0.006(2) 0.001(2) -0.0074(18)
F122 0.0329(16) 0.0169(13) 0.0356(18) -0.0048(12) -0.0135(13) -0.0033(11)
F123 0.0443(18) 0.0182(14) 0.056(2) -0.0155(14) -0.0130(16) -0.0059(12)
F124 0.0449(18) 0.0369(17) 0.048(2) -0.0233(16) -0.0134(16) -0.0131(14)
F125 0.0454(18) 0.0382(18) 0.044(2) -0.0103(15) -0.0274(16) -0.0049(14)
F126 0.0318(15) 0.0191(14) 0.0305(17) -0.0054(12) -0.0121(13) -0.0014(11)
B150 0.018(3) 0.015(2) 0.014(3) -0.002(2) -0.001(2) -0.0060(19)
C151 0.015(2) 0.019(2) 0.020(3) -0.0052(19) -0.0016(19) -0.0052(17)
C152 0.014(2) 0.022(2) 0.026(3) -0.009(2) -0.0016(19) -0.0046(18)
C153 0.018(2) 0.026(3) 0.033(3) -0.004(2) -0.012(2) -0.0020(19)
C154 0.032(3) 0.021(2) 0.024(3) -0.001(2) -0.009(2) -0.007(2)
C155 0.021(2) 0.023(2) 0.029(3) -0.007(2) -0.001(2) -0.0098(19)
C156 0.017(2) 0.015(2) 0.024(3) -0.005(2) -0.0033(19) -0.0030(17)
F152 0.0161(14) 0.0273(15) 0.0397(19) 0.0009(13) -0.0017(12) -0.0049(11)
F153 0.0248(16) 0.0308(16) 0.054(2) 0.0072(15) -0.0138(15) 0.0000(12)
F154 0.0418(17) 0.0249(15) 0.0334(18) 0.0075(13) -0.0115(14) -0.0124(12)
F155 0.0254(15) 0.0348(16) 0.0346(18) -0.0002(14) 0.0018(13) -0.0155(12)
F156 0.0158(14) 0.0315(15) 0.0344(18) -0.0038(13) -0.0021(12) -0.0050(11)
C161 0.015(2) 0.024(2) 0.012(2) -0.0036(19) 0.0013(18) -0.0051(18)
C162 0.021(2) 0.023(2) 0.020(3) -0.008(2) 0.001(2) -0.0072(18)
C163 0.026(3) 0.036(3) 0.027(3) -0.014(2) 0.002(2) -0.018(2)
C164 0.023(3) 0.043(3) 0.020(3) -0.009(2) -0.005(2) -0.006(2)
C165 0.017(2) 0.029(3) 0.020(3) -0.004(2) -0.005(2) 0.0026(19)
C166 0.021(2) 0.022(2) 0.018(3) -0.009(2) 0.0000(19) -0.0033(18)
F162 0.0388(16) 0.0210(14) 0.0301(17) -0.0055(13) -0.0074(13) -0.0115(12)
F163 0.0466(19) 0.0453(18) 0.037(2) -0.0105(15) -0.0109(15) -0.0264(15)
F164 0.0341(18) 0.065(2) 0.041(2) -0.0156(17) -0.0209(15) -0.0066(15)
F165 0.0354(17) 0.0341(17) 0.038(2) -0.0090(14) -0.0191(14) 0.0092(13)
F166 0.0292(15) 0.0205(14) 0.0280(17) -0.0097(12) -0.0066(12) -0.0024(11)
C171 0.019(2) 0.017(2) 0.019(3) -0.0034(19) -0.0009(19) -0.0086(17)
C172 0.022(2) 0.016(2) 0.022(3) -0.002(2) -0.005(2) -0.0043(18)
C173 0.025(3) 0.021(2) 0.020(3) -0.006(2) 0.004(2) -0.0057(19)
C174 0.034(3) 0.031(3) 0.020(3) -0.009(2) 0.008(2) -0.019(2)
C175 0.029(3) 0.030(3) 0.014(3) -0.004(2) 0.001(2) -0.017(2)
C176 0.021(2) 0.022(2) 0.021(3) 0.000(2) 0.001(2) -0.0117(19)
F172 0.0185(14) 0.0328(15) 0.0296(17) -0.0125(13) -0.0055(12) 0.0016(11)
F173 0.0284(16) 0.0324(16) 0.0302(18) -0.0121(13) 0.0059(13) -0.0013(12)
F174 0.0452(19) 0.060(2) 0.033(2) -0.0301(17) 0.0073(15) -0.0211(15)
F175 0.0362(17) 0.063(2) 0.0268(18) -0.0177(16) -0.0038(14) -0.0237(15)
F176 0.0186(14) 0.0396(16) 0.0240(16) -0.0087(13) -0.0026(12) -0.0094(11)
N200 0.0169(19) 0.0158(18) 0.021(2) -0.0037(16) -0.0038(16) -0.0017(14)
B200 0.022(3) 0.016(3) 0.019(3) -0.004(2) 0.000(2) -0.006(2)
C201 0.018(2) 0.018(2) 0.020(3) -0.002(2) -0.0053(19) -0.0025(17)
C202 0.018(2) 0.021(2) 0.020(3) -0.003(2) -0.005(2) -0.0052(18)
C203 0.020(2) 0.029(3) 0.021(3) -0.005(2) -0.001(2) -0.0015(19)
C204 0.036(3) 0.033(3) 0.017(3) -0.008(2) -0.007(2) -0.004(2)
C205 0.027(3) 0.033(3) 0.021(3) -0.006(2) -0.008(2) -0.008(2)
C206 0.018(2) 0.023(2) 0.019(3) -0.005(2) 0.0006(19) -0.0063(18)
F202 0.0214(14) 0.0382(16) 0.0211(16) -0.0092(13) 0.0006(11) -0.0127(11)
F203 0.0231(15) 0.0537(19) 0.0232(17) -0.0119(14) 0.0040(12) -0.0050(13)
F204 0.0442(19) 0.060(2) 0.0316(19) -0.0298(17) 0.0007(15) -0.0097(15)
F205 0.0391(17) 0.0461(18) 0.0304(18) -0.0183(15) -0.0056(14) -0.0182(14)
F206 0.0217(15) 0.0482(18) 0.0278(17) -0.0154(14) 0.0009(12) -0.0155(12)
C211 0.017(2) 0.025(2) 0.016(3) -0.005(2) 0.0013(19) -0.0023(18)
C212 0.027(3) 0.023(3) 0.025(3) -0.008(2) 0.001(2) -0.003(2)
C213 0.034(3) 0.021(2) 0.030(3) -0.008(2) 0.007(2) -0.012(2)
C214 0.039(3) 0.016(2) 0.028(3) 0.000(2) 0.010(2) 0.002(2)
C215 0.026(3) 0.036(3) 0.020(3) -0.002(2) 0.001(2) 0.006(2)
C216 0.023(3) 0.026(3) 0.022(3) -0.007(2) 0.002(2) -0.002(2)
F212 0.0334(16) 0.0303(15) 0.0315(18) -0.0006(13) -0.0074(13) -0.0173(12)
F213 0.061(2) 0.0264(16) 0.043(2) -0.0041(15) 0.0037(16) -0.0238(14)
F214 0.059(2) 0.0240(17) 0.049(2) 0.0076(15) 0.0086(17) 0.0019(14)
F215 0.0310(17) 0.0477(19) 0.035(2) 0.0075(15) -0.0053(14) 0.0107(14)
F216 0.0212(15) 0.0411(17) 0.0313(18) -0.0033(14) -0.0070(13) -0.0053(12)
C221 0.016(2) 0.023(2) 0.015(2) -0.0034(19) -0.0049(18) -0.0050(18)
C222 0.013(2) 0.020(2) 0.021(3) -0.009(2) -0.0038(19) -0.0013(17)
C223 0.030(3) 0.021(2) 0.019(3) -0.005(2) 0.000(2) -0.011(2)
C224 0.015(2) 0.036(3) 0.023(3) -0.011(2) 0.003(2) -0.013(2)
C225 0.016(2) 0.027(3) 0.022(3) -0.011(2) -0.0015(19) 0.0008(19)
C226 0.022(2) 0.020(2) 0.023(3) -0.004(2) -0.005(2) -0.0053(18)
F222 0.0210(14) 0.0229(14) 0.0294(17) -0.0093(12) 0.0021(12) -0.0039(11)
F223 0.0344(16) 0.0230(14) 0.0333(18) -0.0068(13) 0.0054(13) -0.0145(12)
F224 0.0213(15) 0.0417(18) 0.041(2) -0.0127(15) 0.0125(13) -0.0132(12)
F225 0.0266(15) 0.0301(16) 0.0373(19) -0.0083(14) 0.0059(13) 0.0028(12)
F226 0.0260(14) 0.0187(14) 0.0283(17) -0.0064(12) 0.0032(12) -0.0016(11)
B250 0.022(3) 0.016(2) 0.013(3) -0.001(2) -0.002(2) -0.005(2)
C251 0.020(2) 0.012(2) 0.018(3) -0.0027(19) -0.0018(19) -0.0026(17)
C252 0.022(2) 0.024(2) 0.021(3) -0.012(2) -0.009(2) -0.0012(18)
C253 0.017(2) 0.028(3) 0.034(3) -0.013(2) 0.002(2) -0.0033(19)
C254 0.018(2) 0.025(3) 0.045(4) -0.012(2) -0.009(2) -0.0072(19)
C255 0.026(3) 0.019(2) 0.023(3) -0.007(2) -0.007(2) -0.0055(19)
C256 0.021(2) 0.014(2) 0.022(3) -0.004(2) 0.002(2) -0.0035(17)
F252 0.0171(13) 0.0413(17) 0.0266(17) -0.0174(14) 0.0021(11) -0.0055(11)
F253 0.0191(15) 0.0527(19) 0.048(2) -0.0240(16) 0.0065(14) -0.0117(13)
F254 0.0234(15) 0.053(2) 0.058(2) -0.0277(17) -0.0118(15) -0.0110(13)
F255 0.0373(17) 0.0366(16) 0.0299(18) -0.0153(14) -0.0094(13) -0.0102(13)
F256 0.0266(15) 0.0322(15) 0.0219(16) -0.0116(13) 0.0003(12) -0.0108(11)
C261 0.016(2) 0.016(2) 0.024(3) -0.005(2) -0.0044(19) -0.0047(17)
C262 0.018(2) 0.021(2) 0.017(3) -0.001(2) -0.0020(19) -0.0030(18)
C263 0.020(2) 0.027(3) 0.029(3) -0.013(2) 0.002(2) -0.0058(19)
C264 0.025(3) 0.016(2) 0.028(3) -0.002(2) -0.003(2) -0.0036(18)
C265 0.025(3) 0.024(2) 0.018(3) 0.001(2) -0.003(2) -0.0060(19)
C266 0.022(2) 0.022(2) 0.017(3) -0.006(2) -0.0022(19) -0.0045(18)
F262 0.0276(15) 0.0254(14) 0.0197(16) -0.0085(12) -0.0031(12) -0.0011(11)
F263 0.0358(16) 0.0273(15) 0.0374(19) -0.0203(14) -0.0017(14) 0.0000(12)
F264 0.0461(18) 0.0155(14) 0.044(2) -0.0022(14) -0.0022(15) -0.0015(12)
F265 0.057(2) 0.0267(16) 0.0229(18) 0.0031(13) -0.0074(15) 0.0006(13)
F266 0.0307(15) 0.0255(14) 0.0174(15) -0.0078(12) -0.0042(12) -0.0022(11)
C271 0.018(2) 0.019(2) 0.018(3) -0.0052(19) -0.0046(19) -0.0034(17)
C272 0.021(2) 0.020(2) 0.020(3) -0.003(2) -0.004(2) -0.0054(18)
C273 0.024(3) 0.029(3) 0.018(3) -0.006(2) 0.002(2) -0.011(2)
C274 0.016(2) 0.027(3) 0.025(3) -0.011(2) 0.000(2) 0.0011(18)
C275 0.025(3) 0.018(2) 0.023(3) -0.010(2) -0.004(2) -0.0031(18)
C276 0.017(2) 0.025(2) 0.017(3) -0.006(2) -0.0022(19) -0.0055(18)
F272 0.0277(15) 0.0199(14) 0.0290(17) -0.0039(12) 0.0024(12) -0.0087(11)
F273 0.0292(16) 0.0329(16) 0.0360(19) -0.0040(14) 0.0138(13) -0.0102(12)
F274 0.0247(15) 0.0354(17) 0.0402(19) -0.0186(15) 0.0089(13) -0.0010(12)
F275 0.0290(15) 0.0192(14) 0.0427(19) -0.0126(13) 0.0010(13) -0.0021(11)
F276 0.0272(15) 0.0190(14) 0.0320(17) -0.0058(12) 0.0055(12) -0.0101(11)
C301 0.035(3) 0.045(3) 0.054(4) -0.023(3) 0.005(3) -0.008(3)
Cl1 0.0478(9) 0.0458(8) 0.0523(10) -0.0152(7) -0.0234(8) -0.0010(7)
Cl2 0.0661(10) 0.0323(8) 0.0719(12) -0.0108(8) -0.0258(9) -0.0074(7)
C311 0.045(4) 0.044(3) 0.056(4) -0.022(3) -0.022(3) 0.007(3)
Cl3 0.0398(8) 0.0360(8) 0.0686(12) -0.0092(8) -0.0043(8) -0.0042(6)
Cl4 0.0427(9) 0.0687(11) 0.0770(13) -0.0475(10) -0.0024(8) -0.0051(7)
C321 0.044(4) 0.137(8) 0.079(6) -0.066(6) 0.009(4) -0.029(4)
Cl5 0.0336(8) 0.0662(11) 0.0613(12) -0.0183(9) -0.0012(7) -0.0093(7)
Cl6 0.0487(10) 0.1393(19) 0.0528(12) -0.0371(12) 0.0080(8) -0.0406(11)
C331 0.046(3) 0.033(3) 0.044(3) -0.009(2) -0.008(2) 0.000(2)
Cl7A 0.0600(12) 0.1190(19) 0.109(2) -0.0487(16) -0.0102(12) -0.0197(12)
Cl8A 0.0583(13) 0.0717(18) 0.059(2) 0.0211(15) -0.0085(14) -0.0174(11)
C332 0.046(3) 0.033(3) 0.044(3) -0.009(2) -0.008(2) 0.000(2)
Cl7B 0.0600(12) 0.1190(19) 0.109(2) -0.0487(16) -0.0102(12) -0.0197(12)
Cl8B 0.0583(13) 0.0717(18) 0.059(2) 0.0211(15) -0.0085(14) -0.0174(11)
C341 0.046(3) 0.033(3) 0.044(3) -0.009(2) -0.008(2) 0.000(2)
C342 0.046(3) 0.033(3) 0.044(3) -0.009(2) -0.008(2) 0.000(2)
Cl9 0.1066(18) 0.114(2) 0.114(2) -0.0472(17) 0.0230(16) -0.0563(15)
Cl10 0.597(9) 0.0659(17) 0.067(2) -0.0280(15) 0.104(3) -0.128(3)

loop_
_atom_type_symbol
_atom_type_description
_atom_type_scat_dispersion_real
_atom_type_scat_dispersion_imag
_atom_type_scat_source
C C 0.0033 0.0016 'International Tables Vol C Tables 4.2.6.8 and 6.1.1.4'
H H 0 0 'International Tables Vol C Tables 4.2.6.8 and 6.1.1.4'
B B 0.0013 0.0007 'International Tables Vol C Tables 4.2.6.8 and 6.1.1.4'
N N 0.0061 0.0033 'International Tables Vol C Tables 4.2.6.8 and 6.1.1.4'
O O 0.0106 0.006 'International Tables Vol C Tables 4.2.6.8 and 6.1.1.4'
F F 0.0171 0.0103 'International Tables Vol C Tables 4.2.6.8 and 6.1.1.4'
Cl Cl 0.1484 0.1585 'International Tables Vol C Tables 4.2.6.8 and 6.1.1.4'

loop_
_geom_angle_atom_site_label_1
_geom_angle_atom_site_label_2
_geom_angle_atom_site_label_3
_geom_angle
N12 C1 C2 108.5(4)
N12 C1 H1A 110
C2 C1 H1A 110
N12 C1 H1B 110
C2 C1 H1B 110
H1A C1 H1B 108.4
O3 C2 C1 104.2(4)
O3 C2 H2A 110.9
C1 C2 H2A 110.9
O3 C2 H2B 110.9
C1 C2 H2B 110.9
H2A C2 H2B 108.9
C2 O3 C4 114.7(4)
O3 C4 C5 105.9(4)
O3 C4 H4A 110.6
C5 C4 H4A 110.6
O3 C4 H4B 110.6
C5 C4 H4B 110.6
H4A C4 H4B 108.7
O6 C5 C4 109.9(4)
O6 C5 H5A 109.7
C4 C5 H5A 109.7
O6 C5 H5B 109.7
C4 C5 H5B 109.7
H5A C5 H5B 108.2
C7 O6 C5 114.5(4)
O6 C7 C8 113.5(4)
O6 C7 H7A 108.9
C8 C7 H7A 108.9
O6 C7 H7B 108.9
C8 C7 H7B 108.9
H7A C7 H7B 107.7
O9 C8 C7 107.8(4)
O9 C8 H8A 110.1
C7 C8 H8A 110.1
O9 C8 H8B 110.1
C7 C8 H8B 110.1
H8A C8 H8B 108.5
C8 O9 C10 114.2(4)
O9 C10 C11 106.3(4)
O9 C10 H10A 110.5
C11 C10 H10A 110.5
O9 C10 H10B 110.5
C11 C10 H10B 110.5
H10A C10 H10B 108.7
N12 C11 C10 109.6(4)
N12 C11 H11A 109.8
C10 C11 H11A 109.8
N12 C11 H11B 109.8
C10 C11 H11B 109.8
H11A C11 H11B 108.2
C13 N12 C11 113.7(4)
C13 N12 C1 110.9(4)
C11 N12 C1 112.1(4)
C13 N12 H12 106.5
C11 N12 H12 106.5
C1 N12 H12 106.6
N12 C13 C14 112.9(4)
N12 C13 H13A 109
C14 C13 H13A 109
N12 C13 H13B 109
C14 C13 H13B 109
H13A C13 H13B 107.8
O15 C14 C16 108.5(4)
O15 C14 C20 110.8(4)
C16 C14 C20 112.1(4)
O15 C14 C13 107.3(4)
C16 C14 C13 109.4(4)
C20 C14 C13 108.6(4)
C14 O15 H15 109.5
F19 C16 F17 107.4(4)
F19 C16 F18 107.9(5)
F17 C16 F18 107.5(4)
F19 C16 C14 111.6(4)
F17 C16 C14 109.8(5)
F18 C16 C14 112.3(4)
F21 C20 F23 108.5(4)
F21 C20 F22 107.1(4)
F23 C20 F22 107.2(4)
F21 C20 C14 110.8(4)
F23 C20 C14 111.7(4)
F22 C20 C14 111.3(4)
C32 C31 N42 112.7(4)
C32 C31 H31A 109
N42 C31 H31A 109
C32 C31 H31B 109
N42 C31 H31B 109
H31A C31 H31B 107.8
O33 C32 C31 107.3(4)
O33 C32 H32A 110.2
C31 C32 H32A 110.2
O33 C32 H32B 110.2
C31 C32 H32B 110.2
H32A C32 H32B 108.5
C32 O33 C34 116.9(4)
O33 C34 C35 109.6(4)
O33 C34 H34A 109.7
C35 C34 H34A 109.7
O33 C34 H34B 109.7
C35 C34 H34B 109.7
H34A C34 H34B 108.2
O36 C35 C34 108.1(5)
O36 C35 H35A 110.1
C34 C35 H35A 110.1
O36 C35 H35B 110.1
C34 C35 H35B 110.1
H35A C35 H35B 108.4
C35 O36 C37 112.8(4)
O36 C37 C38 107.7(5)
O36 C37 H37A 110.2
C38 C37 H37A 110.2
O36 C37 H37B 110.2
C38 C37 H37B 110.2
H37A C37 H37B 108.5
O39 C38 C37 110.4(4)
O39 C38 H38A 109.6
C37 C38 H38A 109.6
O39 C38 H38B 109.6
C37 C38 H38B 109.6
H38A C38 H38B 108.1
C40 O39 C38 115.2(4)
O39 C40 C41 113.0(4)
O39 C40 H40A 109
C41 C40 H40A 109
O39 C40 H40B 109
C41 C40 H40B 109
H40A C40 H40B 107.8
C40 C41 N42 113.5(4)
C40 C41 H41A 108.9
N42 C41 H41A 108.9
C40 C41 H41B 108.9
N42 C41 H41B 108.9
H41A C41 H41B 107.7
C43 N42 C31 111.1(4)
C43 N42 C41 112.8(3)
C31 N42 C41 110.3(4)
C43 N42 H42 107.5
C31 N42 H42 107.5
C41 N42 H42 107.5
N42 C43 C44 113.5(4)
N42 C43 H43A 108.9
C44 C43 H43A 108.9
N42 C43 H43B 108.9
C44 C43 H43B 108.9
H43A C43 H43B 107.7
O45 C44 C46 109.0(4)
O45 C44 C43 109.0(4)
C46 C44 C43 110.6(4)
O45 C44 C50 109.9(4)
C46 C44 C50 109.9(4)
C43 C44 C50 108.5(4)
C44 O45 H45 109.5
F47 C46 F49 108.1(5)
F47 C46 F48 106.6(4)
F49 C46 F48 107.6(4)
F47 C46 C44 111.7(4)
F49 C46 C44 111.6(4)
F48 C46 C44 111.0(5)
F53 C50 F52 108.3(4)
F53 C50 F51 108.0(5)
F52 C50 F51 107.8(4)
F53 C50 C44 112.5(4)
F52 C50 C44 111.3(5)
F51 C50 C44 108.8(4)
B100 N100 B150 132.9(3)
B100 N100 H10C 104
B150 N100 H10C 104
B100 N100 H10D 104
B150 N100 H10D 104
H10C N100 H10D 105.5
N100 B100 C101 114.2(4)
N100 B100 C121 106.1(3)
C101 B100 C121 116.7(4)
N100 B100 C111 106.6(3)
C101 B100 C111 102.9(3)
C121 B100 C111 109.8(4)
C106 C101 C102 113.2(4)
C106 C101 B100 127.4(4)
C102 C101 B100 118.8(4)
F102 C102 C103 115.4(4)
F102 C102 C101 119.6(4)
C103 C102 C101 125.0(5)
F103 C103 C104 121.0(4)
F103 C103 C102 120.4(5)
C104 C103 C102 118.6(5)
F104 C104 C105 120.1(4)
F104 C104 C103 120.2(5)
C105 C104 C103 119.7(4)
F105 C105 C104 120.0(4)
F105 C105 C106 120.8(4)
C104 C105 C106 119.2(4)
F106 C106 C101 120.6(4)
F106 C106 C105 114.9(4)
C101 C106 C105 124.4(4)
C116 C111 C112 113.5(4)
C116 C111 B100 120.7(4)
C112 C111 B100 125.6(4)
F112 C112 C113 114.8(4)
F112 C112 C111 121.5(4)
C113 C112 C111 123.7(4)
F113 C113 C112 119.5(4)
F113 C113 C114 120.8(4)
C112 C113 C114 119.7(5)
F114 C114 C115 121.2(5)
F114 C114 C113 120.0(5)
C115 C114 C113 118.8(4)
F115 C115 C114 119.3(4)
F115 C115 C116 120.8(5)
C114 C115 C116 119.8(4)
F116 C116 C115 115.6(4)
F116 C116 C111 119.9(4)
C115 C116 C111 124.5(5)
C126 C121 C122 113.4(4)
C126 C121 B100 127.3(4)
C122 C121 B100 119.2(4)
F122 C122 C123 116.6(4)
F122 C122 C121 118.9(4)
C123 C122 C121 124.5(4)
F123 C123 C124 119.8(4)
F123 C123 C122 120.5(4)
C124 C123 C122 119.8(4)
F124 C124 C123 120.8(4)
F124 C124 C125 120.6(4)
C123 C124 C125 118.6(4)
F125 C125 C124 119.3(4)
F125 C125 C126 120.7(4)
C124 C125 C126 119.9(4)
F126 C126 C121 121.6(4)
F126 C126 C125 114.6(4)
C121 C126 C125 123.8(4)
N100 B150 C161 109.1(4)
N100 B150 C171 110.3(3)
C161 B150 C171 114.0(4)
N100 B150 C151 111.0(3)
C161 B150 C151 112.7(3)
C171 B150 C151 99.5(3)
C152 C151 C156 112.5(4)
C152 C151 B150 127.9(4)
C156 C151 B150 118.4(4)
F152 C152 C153 114.9(4)
F152 C152 C151 121.0(4)
C153 C152 C151 124.0(4)
F153 C153 C154 119.5(4)
F153 C153 C152 119.9(4)
C154 C153 C152 120.6(4)
F154 C154 C153 121.3(4)
F154 C154 C155 120.6(4)
C153 C154 C155 118.1(4)
F155 C155 C156 121.2(4)
F155 C155 C154 119.4(4)
C156 C155 C154 119.4(4)
F156 C156 C155 115.0(4)
F156 C156 C151 119.6(4)
C155 C156 C151 125.3(4)
C162 C161 C166 112.7(4)
C162 C161 B150 125.4(4)
C166 C161 B150 121.8(4)
F162 C162 C161 120.5(4)
F162 C162 C163 114.7(4)
C161 C162 C163 124.7(4)
F163 C163 C164 120.1(4)
F163 C163 C162 120.7(4)
C164 C163 C162 119.1(4)
F164 C164 C165 121.3(4)
F164 C164 C163 119.7(4)
C165 C164 C163 119.0(4)
F165 C165 C166 120.9(4)
F165 C165 C164 119.6(4)
C166 C165 C164 119.5(4)
F166 C166 C165 116.2(4)
F166 C166 C161 118.9(4)
C165 C166 C161 124.9(4)
C176 C171 C172 111.7(4)
C176 C171 B150 120.1(4)
C172 C171 B150 127.1(4)
F172 C172 C173 115.0(4)
F172 C172 C171 121.3(4)
C173 C172 C171 123.8(4)
F173 C173 C174 119.4(4)
F173 C173 C172 120.2(4)
C174 C173 C172 120.3(4)
F174 C174 C173 119.6(4)
F174 C174 C175 121.1(4)
C173 C174 C175 119.3(5)
F175 C175 C176 121.4(4)
F175 C175 C174 120.2(4)
C176 C175 C174 118.4(4)
F176 C176 C175 115.1(4)
F176 C176 C171 118.4(4)
C175 C176 C171 126.4(4)
B250 N200 B200 134.8(3)
B250 N200 H20A 103.5
B200 N200 H20A 103.5
B250 N200 H20B 103.5
B200 N200 H20B 103.5
H20A N200 H20B 105.3
N200 B200 C221 109.5(4)
N200 B200 C201 108.0(3)
C221 B200 C201 112.9(4)
N200 B200 C211 109.8(3)
C221 B200 C211 113.9(4)
C201 B200 C211 102.4(4)
C202 C201 C206 112.1(4)
C202 C201 B200 120.1(4)
C206 C201 B200 127.6(4)
F202 C202 C203 115.6(4)
F202 C202 C201 118.5(4)
C203 C202 C201 125.9(4)
F203 C203 C204 120.6(5)
F203 C203 C202 120.6(4)
C204 C203 C202 118.8(4)
F204 C204 C203 120.8(5)
F204 C204 C205 120.1(4)
C203 C204 C205 119.1(5)
F205 C205 C204 119.5(5)
F205 C205 C206 120.4(4)
C204 C205 C206 120.1(4)
F206 C206 C205 115.1(4)
F206 C206 C201 120.9(4)
C205 C206 C201 123.9(4)
C216 C211 C212 112.3(4)
C216 C211 B200 118.4(4)
C212 C211 B200 129.1(4)
F212 C212 C213 113.9(4)
F212 C212 C211 121.1(4)
C213 C212 C211 125.0(4)
F213 C213 C212 120.8(4)
F213 C213 C214 119.9(4)
C212 C213 C214 119.3(4)
F214 C214 C215 120.8(5)
F214 C214 C213 120.5(5)
C215 C214 C213 118.7(4)
F215 C215 C214 119.5(4)
F215 C215 C216 121.0(5)
C214 C215 C216 119.5(5)
F216 C216 C215 115.5(4)
F216 C216 C211 119.3(4)
C215 C216 C211 125.1(5)
C222 C221 C226 113.1(4)
C222 C221 B200 120.0(4)
C226 C221 B200 126.9(4)
F222 C222 C223 116.1(4)
F222 C222 C221 119.3(4)
C223 C222 C221 124.6(4)
F223 C223 C224 119.7(4)
F223 C223 C222 120.9(4)
C224 C223 C222 119.5(4)
F224 C224 C223 120.8(4)
F224 C224 C225 120.2(4)
C223 C224 C225 119.0(4)
F225 C225 C224 119.8(4)
F225 C225 C226 120.7(4)
C224 C225 C226 119.5(4)
F226 C226 C225 114.4(4)
F226 C226 C221 121.3(4)
C225 C226 C221 124.3(4)
N200 B250 C271 107.2(3)
N200 B250 C261 112.5(4)
C271 B250 C261 117.1(4)
N200 B250 C251 106.0(3)
C271 B250 C251 110.4(4)
C261 B250 C251 103.1(3)
C252 C251 C256 112.8(4)
C252 C251 B250 121.3(4)
C256 C251 B250 125.7(4)
F252 C252 C253 115.0(4)
F252 C252 C251 119.9(4)
C253 C252 C251 125.2(4)
F253 C253 C254 119.4(4)
F253 C253 C252 121.3(5)
C254 C253 C252 119.3(4)
F254 C254 C253 121.0(5)
F254 C254 C255 119.9(5)
C253 C254 C255 119.0(4)
F255 C255 C254 120.2(4)
F255 C255 C256 120.5(4)
C254 C255 C256 119.3(4)
F256 C256 C255 114.3(4)
F256 C256 C251 121.4(4)
C255 C256 C251 124.3(4)
C262 C261 C266 112.2(4)
C262 C261 B250 128.3(4)
C266 C261 B250 118.9(4)
F262 C262 C263 114.6(4)
F262 C262 C261 120.4(4)
C263 C262 C261 124.9(4)
F263 C263 C262 121.1(4)
F263 C263 C264 118.9(4)
C262 C263 C264 120.0(5)
F264 C264 C265 121.0(4)
F264 C264 C263 120.7(5)
C265 C264 C263 118.3(4)
F265 C265 C264 120.1(4)
F265 C265 C266 120.3(4)
C264 C265 C266 119.7(4)
F266 C266 C265 115.9(4)
F266 C266 C261 119.2(4)
C265 C266 C261 124.9(4)
C272 C271 C276 113.3(4)
C272 C271 B250 128.1(4)
C276 C271 B250 118.5(4)
F272 C272 C271 120.9(4)
F272 C272 C273 115.0(4)
C271 C272 C273 123.9(4)
F273 C273 C274 119.6(4)
F273 C273 C272 121.0(4)
C274 C273 C272 119.4(4)
F274 C274 C273 120.3(4)
F274 C274 C275 120.3(4)
C273 C274 C275 119.4(4)
F275 C275 C276 121.2(4)
F275 C275 C274 119.3(4)
C276 C275 C274 119.5(4)
F276 C276 C275 116.8(4)
F276 C276 C271 118.8(4)
C275 C276 C271 124.4(4)
Cl2 C301 Cl1 113.2(3)
Cl2 C301 H30A 108.9
Cl1 C301 H30A 108.9
Cl2 C301 H30B 108.9
Cl1 C301 H30B 108.9
H30A C301 H30B 107.8
Cl4 C311 Cl3 112.2(3)
Cl4 C311 H31C 109.2
Cl3 C311 H31C 109.2
Cl4 C311 H31D 109.2
Cl3 C311 H31D 109.2
H31C C311 H31D 107.9
Cl5 C321 Cl6 112.6(4)
Cl5 C321 H32C 109.1
Cl6 C321 H32C 109.1
Cl5 C321 H32D 109.1
Cl6 C321 H32D 109.1
H32C C321 H32D 107.8
Cl8A C331 Cl7A 110.9(3)
Cl8A C331 H33A 109.5
Cl7A C331 H33A 109.5
Cl8A C331 H33B 109.5
Cl7A C331 H33B 109.5
H33A C331 H33B 108.1
Cl10 C341 Cl9 116.7(6)
Cl10 C341 H34C 108.1
Cl9 C341 H34C 108.1
Cl10 C341 H34D 108.1
Cl9 C341 H34D 108.1
H34C C341 H34D 107.3
Cl9 C342 Cl10 106.7(7)
Cl9 C342 H34E 110.4
Cl10 C342 H34E 110.4
Cl9 C342 H34F 110.4
Cl10 C342 H34F 110.4
H34E C342 H34F 108.6
C342 Cl9 C341 54.3(6)
C341 Cl10 C342 47.4(5)

loop_
_geom_bond_atom_site_label_1
_geom_bond_atom_site_label_2
_geom_bond_distance
C1 N12 1.520(6)
C1 C2 1.531(7)
C1 H1A 0.99
C1 H1B 0.99
C2 O3 1.422(6)
C2 H2A 0.99
C2 H2B 0.99
O3 C4 1.431(6)
C4 C5 1.497(7)
C4 H4A 0.99
C4 H4B 0.99
C5 O6 1.451(6)
C5 H5A 0.99
C5 H5B 0.99
O6 C7 1.442(6)
C7 C8 1.500(8)
C7 H7A 0.99
C7 H7B 0.99
C8 O9 1.418(6)
C8 H8A 0.99
C8 H8B 0.99
O9 C10 1.420(6)
C10 C11 1.512(7)
C10 H10A 0.99
C10 H10B 0.99
C11 N12 1.506(6)
C11 H11A 0.99
C11 H11B 0.99
N12 C13 1.498(6)
N12 H12 0.93
C13 C14 1.570(7)
C13 H13A 0.99
C13 H13B 0.99
C14 O15 1.401(5)
C14 C16 1.529(7)
C14 C20 1.542(7)
O15 H15 0.84
C16 F19 1.335(6)
C16 F17 1.337(6)
C16 F18 1.339(6)
C20 F21 1.326(6)
C20 F23 1.333(6)
C20 F22 1.352(6)
C31 C32 1.505(7)
C31 N42 1.521(6)
C31 H31A 0.99
C31 H31B 0.99
C32 O33 1.433(6)
C32 H32A 0.99
C32 H32B 0.99
O33 C34 1.456(6)
C34 C35 1.490(8)
C34 H34A 0.99
C34 H34B 0.99
C35 O36 1.428(6)
C35 H35A 0.99
C35 H35B 0.99
O36 C37 1.443(6)
C37 C38 1.502(8)
C37 H37A 0.99
C37 H37B 0.99
C38 O39 1.438(7)
C38 H38A 0.99
C38 H38B 0.99
O39 C40 1.431(6)
C40 C41 1.500(7)
C40 H40A 0.99
C40 H40B 0.99
C41 N42 1.524(6)
C41 H41A 0.99
C41 H41B 0.99
N42 C43 1.507(6)
N42 H42 0.93
C43 C44 1.546(7)
C43 H43A 0.99
C43 H43B 0.99
C44 O45 1.407(5)
C44 C46 1.533(7)
C44 C50 1.564(7)
O45 H45 0.84
C46 F47 1.327(6)
C46 F49 1.342(6)
C46 F48 1.343(6)
C50 F53 1.324(6)
C50 F52 1.333(6)
C50 F51 1.347(6)
N100 B100 1.631(6)
N100 B150 1.641(6)
N100 H10C 0.92
N100 H10D 0.92
B100 C101 1.643(6)
B100 C121 1.656(7)
B100 C111 1.684(7)
C101 C106 1.386(6)
C101 C102 1.399(6)
C102 F102 1.358(5)
C102 C103 1.386(6)
C103 F103 1.340(6)
C103 C104 1.382(7)
C104 F104 1.348(5)
C104 C105 1.377(7)
C105 F105 1.341(5)
C105 C106 1.393(6)
C106 F106 1.364(5)
C111 C116 1.385(6)
C111 C112 1.392(7)
C112 F112 1.356(5)
C112 C113 1.380(6)
C113 F113 1.352(6)
C113 C114 1.385(7)
C114 F114 1.350(5)
C114 C115 1.360(7)
C115 F115 1.352(6)
C115 C116 1.379(7)
C116 F116 1.364(6)
C121 C126 1.388(6)
C121 C122 1.393(6)
C122 F122 1.355(5)
C122 C123 1.382(7)
C123 F123 1.360(5)
C123 C124 1.372(7)
C124 F124 1.344(5)
C124 C125 1.380(7)
C125 F125 1.340(5)
C125 C126 1.391(7)
C126 F126 1.357(5)
B150 C161 1.645(6)
B150 C171 1.654(7)
B150 C151 1.667(6)
C151 C152 1.388(6)
C151 C156 1.394(6)
C152 F152 1.371(5)
C152 C153 1.386(6)
C153 F153 1.355(5)
C153 C154 1.370(7)
C154 F154 1.338(5)
C154 C155 1.378(6)
C155 F155 1.354(5)
C155 C156 1.377(6)
C156 F156 1.360(5)
C161 C162 1.385(6)
C161 C166 1.406(6)
C162 F162 1.370(5)
C162 C163 1.391(7)
C163 F163 1.346(5)
C163 C164 1.383(7)
C164 F164 1.343(5)
C164 C165 1.378(7)
C165 F165 1.342(5)
C165 C166 1.371(6)
C166 F166 1.358(5)
C171 C176 1.401(6)
C171 C172 1.406(6)
C172 F172 1.353(5)
C172 C173 1.386(7)
C173 F173 1.352(5)
C173 C174 1.370(7)
C174 F174 1.347(6)
C174 C175 1.376(7)
C175 F175 1.343(5)
C175 C176 1.373(7)
C176 F176 1.369(5)
N200 B250 1.629(6)
N200 B200 1.640(6)
N200 H20A 0.92
N200 H20B 0.92
B200 C221 1.652(7)
B200 C201 1.662(7)
B200 C211 1.667(7)
C201 C202 1.392(6)
C201 C206 1.400(6)
C202 F202 1.372(5)
C202 C203 1.382(7)
C203 F203 1.344(5)
C203 C204 1.364(7)
C204 F204 1.350(6)
C204 C205 1.378(7)
C205 F205 1.359(5)
C205 C206 1.383(7)
C206 F206 1.359(5)
C211 C216 1.386(6)
C211 C212 1.392(6)
C212 F212 1.373(5)
C212 C213 1.379(7)
C213 F213 1.350(5)
C213 C214 1.381(7)
C214 F214 1.349(5)
C214 C215 1.373(8)
C215 F215 1.356(6)
C215 C216 1.381(7)
C216 F216 1.367(5)
C221 C222 1.390(6)
C221 C226 1.395(6)
C222 F222 1.348(5)
C222 C223 1.384(6)
C223 F223 1.350(5)
C223 C224 1.376(7)
C224 F224 1.349(5)
C224 C225 1.378(7)
C225 F225 1.353(5)
C225 C226 1.385(7)
C226 F226 1.372(5)
B250 C271 1.644(7)
B250 C261 1.646(6)
B250 C251 1.684(6)
C251 C252 1.393(7)
C251 C256 1.394(6)
C252 F252 1.367(5)
C252 C253 1.376(6)
C253 F253 1.359(6)
C253 C254 1.375(7)
C254 F254 1.355(5)
C254 C255 1.383(7)
C255 F255 1.338(5)
C255 C256 1.389(6)
C256 F256 1.353(5)
C261 C262 1.395(7)
C261 C266 1.403(6)
C262 F262 1.368(5)
C262 C263 1.376(6)
C263 F263 1.355(6)
C263 C264 1.389(7)
C264 F264 1.343(5)
C264 C265 1.374(7)
C265 F265 1.349(5)
C265 C266 1.386(6)
C266 F266 1.349(5)
C271 C272 1.388(6)
C271 C276 1.405(6)
C272 F272 1.366(5)
C272 C273 1.395(7)
C273 F273 1.346(5)
C273 C274 1.370(7)
C274 F274 1.355(5)
C274 C275 1.378(7)
C275 F275 1.362(5)
C275 C276 1.372(7)
C276 F276 1.353(5)
C301 Cl2 1.747(6)
C301 Cl1 1.750(6)
C301 H30A 0.99
C301 H30B 0.99
C311 Cl4 1.760(6)
C311 Cl3 1.763(5)
C311 H31C 0.99
C311 H31D 0.99
C321 Cl5 1.750(7)
C321 Cl6 1.752(8)
C321 H32C 0.99
C321 H32D 0.99
C331 Cl8A 1.730(6)
C331 Cl7A 1.770(6)
C331 H33A 0.99
C331 H33B 0.99
C341 Cl10 1.687(10)
C341 Cl9 1.774(11)
C341 H34C 0.99
C341 H34D 0.99
C342 Cl9 1.593(14)
C342 Cl10 2.061(15)
C342 H34E 0.99
C342 H34F 0.99

loop_
_geom_torsion_atom_site_label_1
_geom_torsion_atom_site_label_2
_geom_torsion_atom_site_label_3
_geom_torsion_atom_site_label_4
_geom_torsion
N12 C1 C2 O3 56.1(5)
C1 C2 O3 C4 -158.0(4)
C2 O3 C4 C5 177.2(4)
O3 C4 C5 O6 -63.1(6)
C4 C5 O6 C7 128.7(5)
C5 O6 C7 C8 -78.2(5)
O6 C7 C8 O9 -62.1(6)
C7 C8 O9 C10 171.1(4)
C8 O9 C10 C11 -152.3(4)
O9 C10 C11 N12 54.5(6)
C10 C11 N12 C13 -157.2(4)
C10 C11 N12 C1 76.0(5)
C2 C1 N12 C13 86.6(5)
C2 C1 N12 C11 -145.1(4)
C11 N12 C13 C14 83.4(5)
C1 N12 C13 C14 -149.3(4)
N12 C13 C14 O15 -5.0(5)
N12 C13 C14 C16 112.5(4)
N12 C13 C14 C20 -124.8(4)
O15 C14 C16 F19 -58.0(6)
C20 C14 C16 F19 64.7(5)
C13 C14 C16 F19 -174.7(4)
O15 C14 C16 F17 61.1(5)
C20 C14 C16 F17 -176.3(4)
C13 C14 C16 F17 -55.7(5)
O15 C14 C16 F18 -179.3(4)
C20 C14 C16 F18 -56.6(6)
C13 C14 C16 F18 64.0(6)
O15 C14 C20 F21 -48.2(6)
C16 C14 C20 F21 -169.6(4)
C13 C14 C20 F21 69.4(5)
O15 C14 C20 F23 -169.3(4)
C16 C14 C20 F23 69.3(6)
C13 C14 C20 F23 -51.8(6)
O15 C14 C20 F22 70.8(6)
C16 C14 C20 F22 -50.6(6)
C13 C14 C20 F22 -171.6(4)
N42 C31 C32 O33 -68.7(5)
C31 C32 O33 C34 136.7(4)
C32 O33 C34 C35 -111.4(5)
O33 C34 C35 O36 60.3(6)
C34 C35 O36 C37 171.5(4)
C35 O36 C37 C38 -167.7(5)
O36 C37 C38 O39 -65.9(6)
C37 C38 O39 C40 118.4(5)
C38 O39 C40 C41 -83.8(5)
O39 C40 C41 N42 -43.1(6)
C32 C31 N42 C43 162.5(4)
C32 C31 N42 C41 -71.7(5)
C40 C41 N42 C43 -48.8(6)
C40 C41 N42 C31 -173.6(4)
C31 N42 C43 C44 -78.8(5)
C41 N42 C43 C44 156.7(4)
N42 C43 C44 O45 -0.7(5)
N42 C43 C44 C46 119.1(4)
N42 C43 C44 C50 -120.3(4)
O45 C44 C46 F47 70.2(5)
C43 C44 C46 F47 -49.7(5)
C50 C44 C46 F47 -169.4(4)
O45 C44 C46 F49 -168.7(4)
C43 C44 C46 F49 71.4(6)
C50 C44 C46 F49 -48.2(6)
O45 C44 C46 F48 -48.7(6)
C43 C44 C46 F48 -168.5(4)
C50 C44 C46 F48 71.8(5)
O45 C44 C50 F53 74.1(5)
C46 C44 C50 F53 -45.8(6)
C43 C44 C50 F53 -166.8(4)
O45 C44 C50 F52 -164.1(4)
C46 C44 C50 F52 76.0(5)
C43 C44 C50 F52 -45.0(5)
O45 C44 C50 F51 -45.5(5)
C46 C44 C50 F51 -165.4(4)
C43 C44 C50 F51 73.6(5)
B150 N100 B100 C101 83.2(5)
B150 N100 B100 C121 -46.8(6)
B150 N100 B100 C111 -163.9(4)
N100 B100 C101 C106 9.9(6)
C121 B100 C101 C106 134.5(4)
C111 B100 C101 C106 -105.2(5)
N100 B100 C101 C102 -179.7(4)
C121 B100 C101 C102 -55.1(5)
C111 B100 C101 C102 65.2(5)
C106 C101 C102 F102 176.2(4)
B100 C101 C102 F102 4.5(6)
C106 C101 C102 C103 -0.6(6)
B100 C101 C102 C103 -172.3(4)
F102 C102 C103 F103 1.7(6)
C101 C102 C103 F103 178.7(4)
F102 C102 C103 C104 -177.5(4)
C101 C102 C103 C104 -0.6(7)
F103 C103 C104 F104 -0.8(6)
C102 C103 C104 F104 178.4(4)
F103 C103 C104 C105 -178.1(4)
C102 C103 C104 C105 1.1(7)
F104 C104 C105 F105 1.0(6)
C103 C104 C105 F105 178.3(4)
F104 C104 C105 C106 -177.8(4)
C103 C104 C105 C106 -0.5(6)
C102 C101 C106 F106 -176.5(4)
B100 C101 C106 F106 -5.7(6)
C102 C101 C106 C105 1.4(6)
B100 C101 C106 C105 172.2(4)
F105 C105 C106 F106 -1.7(6)
C104 C105 C106 F106 177.1(4)
F105 C105 C106 C101 -179.6(4)
C104 C105 C106 C101 -0.9(7)
N100 B100 C111 C116 -49.7(5)
C101 B100 C111 C116 70.8(5)
C121 B100 C111 C116 -164.3(4)
N100 B100 C111 C112 136.7(4)
C101 B100 C111 C112 -102.8(5)
C121 B100 C111 C112 22.2(6)
C116 C111 C112 F112 -179.0(4)
B100 C111 C112 F112 -5.0(7)
C116 C111 C112 C113 0.0(6)
B100 C111 C112 C113 174.0(4)
F112 C112 C113 F113 -0.7(6)
C111 C112 C113 F113 -179.8(4)
F112 C112 C113 C114 -179.7(4)
C111 C112 C113 C114 1.2(7)
F113 C113 C114 F114 0.8(7)
C112 C113 C114 F114 179.8(4)
F113 C113 C114 C115 179.5(4)
C112 C113 C114 C115 -1.5(7)
F114 C114 C115 F115 -0.4(7)
C113 C114 C115 F115 -179.0(4)
F114 C114 C115 C116 179.3(4)
C113 C114 C115 C116 0.7(7)
F115 C115 C116 F116 1.8(6)
C114 C115 C116 F116 -177.9(4)
F115 C115 C116 C111 -179.7(4)
C114 C115 C116 C111 0.6(7)
C112 C111 C116 F116 177.5(4)
B100 C111 C116 F116 3.2(6)
C112 C111 C116 C115 -1.0(7)
B100 C111 C116 C115 -175.2(4)
N100 B100 C121 C126 121.1(5)
C101 B100 C121 C126 -7.5(7)
C111 B100 C121 C126 -124.1(5)
N100 B100 C121 C122 -57.0(5)
C101 B100 C121 C122 174.5(4)
C111 B100 C121 C122 57.9(5)
C126 C121 C122 F122 -179.3(4)
B100 C121 C122 F122 -1.0(6)
C126 C121 C122 C123 1.5(7)
B100 C121 C122 C123 179.8(4)
F122 C122 C123 F123 1.2(7)
C121 C122 C123 F123 -179.7(4)
F122 C122 C123 C124 179.5(4)
C121 C122 C123 C124 -1.3(7)
F123 C123 C124 F124 0.7(7)
C122 C123 C124 F124 -177.6(4)
F123 C123 C124 C125 180.0(4)
C122 C123 C124 C125 1.7(7)
F124 C124 C125 F125 0.9(7)
C123 C124 C125 F125 -178.4(4)
F124 C124 C125 C126 177.0(4)
C123 C124 C125 C126 -2.3(7)
C122 C121 C126 F126 177.1(4)
B100 C121 C126 F126 -1.1(7)
C122 C121 C126 C125 -2.2(7)
B100 C121 C126 C125 179.6(5)
F125 C125 C126 F126 -0.5(7)
C124 C125 C126 F126 -176.6(4)
F125 C125 C126 C121 178.8(4)
C124 C125 C126 C121 2.7(8)
B100 N100 B150 C161 9.6(6)
B100 N100 B150 C171 -116.3(5)
B100 N100 B150 C151 134.4(4)
N100 B150 C151 C152 16.2(7)
C161 B150 C151 C152 138.9(5)
C171 B150 C151 C152 -99.9(5)
N100 B150 C151 C156 -177.6(4)
C161 B150 C151 C156 -54.9(6)
C171 B150 C151 C156 66.3(5)
C156 C151 C152 F152 -179.4(4)
B150 C151 C152 F152 -12.5(7)
C156 C151 C152 C153 -1.5(7)
B150 C151 C152 C153 165.4(5)
F152 C152 C153 F153 -1.5(7)
C151 C152 C153 F153 -179.5(4)
F152 C152 C153 C154 178.4(4)
C151 C152 C153 C154 0.4(8)
F153 C153 C154 F154 0.3(7)
C152 C153 C154 F154 -179.6(4)
F153 C153 C154 C155 -178.9(5)
C152 C153 C154 C155 1.2(8)
F154 C154 C155 F155 -0.6(7)
C153 C154 C155 F155 178.6(4)
F154 C154 C155 C156 179.2(4)
C153 C154 C155 C156 -1.5(7)
F155 C155 C156 F156 1.4(7)
C154 C155 C156 F156 -178.4(4)
F155 C155 C156 C151 -179.8(4)
C154 C155 C156 C151 0.3(8)
C152 C151 C156 F156 179.9(4)
B150 C151 C156 F156 11.6(6)
C152 C151 C156 C155 1.1(7)
B150 C151 C156 C155 -167.1(4)
N100 B150 C161 C162 101.7(5)
C171 B150 C161 C162 -134.5(4)
C151 B150 C161 C162 -22.0(6)
N100 B150 C161 C166 -78.1(5)
C171 B150 C161 C166 45.7(6)
C151 B150 C161 C166 158.1(4)
C166 C161 C162 F162 176.4(4)
B150 C161 C162 F162 -3.5(7)
C166 C161 C162 C163 -0.3(7)
B150 C161 C162 C163 179.9(5)
F162 C162 C163 F163 0.3(7)
C161 C162 C163 F163 177.1(4)
F162 C162 C163 C164 -178.3(4)
C161 C162 C163 C164 -1.4(8)
F163 C163 C164 F164 1.4(7)
C162 C163 C164 F164 180.0(4)
F163 C163 C164 C165 -177.0(4)
C162 C163 C164 C165 1.5(7)
F164 C164 C165 F165 -0.7(7)
C163 C164 C165 F165 177.7(4)
F164 C164 C165 C166 -178.4(5)
C163 C164 C165 C166 0.0(7)
F165 C165 C166 F166 0.8(7)
C164 C165 C166 F166 178.5(4)
F165 C165 C166 C161 -179.6(4)
C164 C165 C166 C161 -1.9(8)
C162 C161 C166 F166 -178.4(4)
B150 C161 C166 F166 1.5(6)
C162 C161 C166 C165 1.9(7)
B150 C161 C166 C165 -178.2(4)
N100 B150 C171 C176 -47.1(5)
C161 B150 C171 C176 -170.2(4)
C151 B150 C171 C176 69.6(5)
N100 B150 C171 C172 145.9(4)
C161 B150 C171 C172 22.8(6)
C151 B150 C171 C172 -97.4(5)
C176 C171 C172 F172 -178.3(4)
B150 C171 C172 F172 -10.4(7)
C176 C171 C172 C173 0.4(6)
B150 C171 C172 C173 168.3(4)
F172 C172 C173 F173 3.6(6)
C171 C172 C173 F173 -175.2(4)
F172 C172 C173 C174 -178.5(4)
C171 C172 C173 C174 2.7(7)
F173 C173 C174 F174 -2.9(7)
C172 C173 C174 F174 179.2(4)
F173 C173 C174 C175 173.7(4)
C172 C173 C174 C175 -4.1(7)
F174 C174 C175 F175 0.0(7)
C173 C174 C175 F175 -176.6(4)
F174 C174 C175 C176 179.1(4)
C173 C174 C175 C176 2.5(7)
F175 C175 C176 F176 2.7(6)
C174 C175 C176 F176 -176.3(4)
F175 C175 C176 C171 179.8(4)
C174 C175 C176 C171 0.8(7)
C172 C171 C176 F176 174.9(4)
B150 C171 C176 F176 6.0(6)
C172 C171 C176 C175 -2.1(6)
B150 C171 C176 C175 -171.0(4)
B250 N200 B200 C221 -1.1(6)
B250 N200 B200 C201 -124.4(5)
B250 N200 B200 C211 124.6(5)
N200 B200 C201 C202 -45.7(5)
C221 B200 C201 C202 -167.0(4)
C211 B200 C201 C202 70.2(5)
N200 B200 C201 C206 139.1(4)
C221 B200 C201 C206 17.8(6)
C211 B200 C201 C206 -105.1(5)
C206 C201 C202 F202 176.7(4)
B200 C201 C202 F202 0.8(6)
C206 C201 C202 C203 -1.5(6)
B200 C201 C202 C203 -177.4(4)
F202 C202 C203 F203 0.4(6)
C201 C202 C203 F203 178.6(4)
F202 C202 C203 C204 -177.2(4)
C201 C202 C203 C204 1.1(7)
F203 C203 C204 F204 1.6(7)
C202 C203 C204 F204 179.2(4)
F203 C203 C204 C205 -176.9(4)
C202 C203 C204 C205 0.7(7)
F204 C204 C205 F205 -0.4(7)
C203 C204 C205 F205 178.1(4)
F204 C204 C205 C206 179.6(4)
C203 C204 C205 C206 -1.9(7)
F205 C205 C206 F206 0.5(6)
C204 C205 C206 F206 -179.5(4)
F205 C205 C206 C201 -178.6(4)
C204 C205 C206 C201 1.5(7)
C202 C201 C206 F206 -178.8(4)
B200 C201 C206 F206 -3.3(7)
C202 C201 C206 C205 0.2(6)
B200 C201 C206 C205 175.7(4)
N200 B200 C211 C216 -176.7(4)
C221 B200 C211 C216 -53.5(6)
C201 B200 C211 C216 68.7(5)
N200 B200 C211 C212 8.2(7)
C221 B200 C211 C212 131.4(5)
C201 B200 C211 C212 -106.4(5)
C216 C211 C212 F212 -178.8(4)
B200 C211 C212 F212 -3.4(8)
C216 C211 C212 C213 2.2(7)
B200 C211 C212 C213 177.5(5)
F212 C212 C213 F213 -1.4(7)
C211 C212 C213 F213 177.7(5)
F212 C212 C213 C214 179.3(4)
C211 C212 C213 C214 -1.6(8)
F213 C213 C214 F214 0.0(8)
C212 C213 C214 F214 179.3(5)
F213 C213 C214 C215 -179.6(5)
C212 C213 C214 C215 -0.3(8)
F214 C214 C215 F215 0.2(8)
C213 C214 C215 F215 179.7(5)
F214 C214 C215 C216 -178.3(5)
C213 C214 C215 C216 1.3(8)
F215 C215 C216 F216 1.5(7)
C214 C215 C216 F216 179.9(5)
F215 C215 C216 C211 -179.0(5)
C214 C215 C216 C211 -0.6(8)
C212 C211 C216 F216 178.5(4)
B200 C211 C216 F216 2.5(7)
C212 C211 C216 C215 -1.1(7)
B200 C211 C216 C215 -177.0(5)
N200 B200 C221 C222 -70.4(5)
C201 B200 C221 C222 50.0(5)
C211 B200 C221 C222 166.2(4)
N200 B200 C221 C226 108.8(5)
C201 B200 C221 C226 -130.8(5)
C211 B200 C221 C226 -14.6(6)
C226 C221 C222 F222 -177.4(4)
B200 C221 C222 F222 1.8(6)
C226 C221 C222 C223 1.6(7)
B200 C221 C222 C223 -179.1(4)
F222 C222 C223 F223 -0.8(6)
C221 C222 C223 F223 -179.9(4)
F222 C222 C223 C224 178.9(4)
C221 C222 C223 C224 -0.1(7)
F223 C223 C224 F224 0.1(7)
C222 C223 C224 F224 -179.7(4)
F223 C223 C224 C225 177.5(4)
C222 C223 C224 C225 -2.3(7)
F224 C224 C225 F225 -0.1(7)
C223 C224 C225 F225 -177.5(4)
F224 C224 C225 C226 -179.4(4)
C223 C224 C225 C226 3.2(7)
F225 C225 C226 F226 1.2(6)
C224 C225 C226 F226 -179.5(4)
F225 C225 C226 C221 179.0(4)
C224 C225 C226 C221 -1.6(7)
C222 C221 C226 F226 177.0(4)
B200 C221 C226 F226 -2.2(7)
C222 C221 C226 C225 -0.7(7)
B200 C221 C226 C225 -179.9(4)
B200 N200 B250 C271 -36.2(6)
B200 N200 B250 C261 93.9(5)
B200 N200 B250 C251 -154.1(4)
N200 B250 C251 C252 -44.3(5)
C271 B250 C251 C252 -160.0(4)
C261 B250 C251 C252 74.2(5)
N200 B250 C251 C256 141.2(4)
C271 B250 C251 C256 25.4(6)
C261 B250 C251 C256 -100.4(5)
C256 C251 C252 F252 177.5(4)
B250 C251 C252 F252 2.3(6)
C256 C251 C252 C253 -2.5(6)
B250 C251 C252 C253 -177.8(4)
F252 C252 C253 F253 2.4(6)
C251 C252 C253 F253 -177.6(4)
F252 C252 C253 C254 -176.2(4)
C251 C252 C253 C254 3.8(7)
F253 C253 C254 F254 0.0(7)
C252 C253 C254 F254 178.6(4)
F253 C253 C254 C255 179.6(4)
C252 C253 C254 C255 -1.7(7)
F254 C254 C255 F255 -2.6(7)
C253 C254 C255 F255 177.7(4)
F254 C254 C255 C256 178.5(4)
C253 C254 C255 C256 -1.2(7)
F255 C255 C256 F256 2.2(6)
C254 C255 C256 F256 -178.9(4)
F255 C255 C256 C251 -176.5(4)
C254 C255 C256 C251 2.5(7)
C252 C251 C256 F256 -179.2(4)
B250 C251 C256 F256 -4.3(6)
C252 C251 C256 C255 -0.6(6)
B250 C251 C256 C255 174.3(4)
N200 B250 C261 C262 9.7(6)
C271 B250 C261 C262 134.5(5)
C251 B250 C261 C262 -104.1(5)
N200 B250 C261 C266 -179.5(4)
C271 B250 C261 C266 -54.7(5)
C251 B250 C261 C266 66.7(5)
C266 C261 C262 F262 -176.4(4)
B250 C261 C262 F262 -5.1(6)
C266 C261 C262 C263 2.4(6)
B250 C261 C262 C263 173.7(4)
F262 C262 C263 F263 -2.2(6)
C261 C262 C263 F263 179.0(4)
F262 C262 C263 C264 178.4(4)
C261 C262 C263 C264 -0.5(7)
F263 C263 C264 F264 -0.5(6)
C262 C263 C264 F264 179.0(4)
F263 C263 C264 C265 178.7(4)
C262 C263 C264 C265 -1.8(7)
F264 C264 C265 F265 1.6(7)
C263 C264 C265 F265 -177.6(4)
F264 C264 C265 C266 -178.8(4)
C263 C264 C265 C266 2.0(7)
F265 C265 C266 F266 1.3(6)
C264 C265 C266 F266 -178.3(4)
F265 C265 C266 C261 179.8(4)
C264 C265 C266 C261 0.1(7)
C262 C261 C266 F266 176.2(4)
B250 C261 C266 F266 4.0(6)
C262 C261 C266 C265 -2.2(6)
B250 C261 C266 C265 -174.4(4)
N200 B250 C271 C272 119.4(5)
C261 B250 C271 C272 -8.1(7)
C251 B250 C271 C272 -125.6(5)
N200 B250 C271 C276 -57.1(5)
C261 B250 C271 C276 175.4(4)
C251 B250 C271 C276 57.9(5)
C276 C271 C272 F272 175.5(4)
B250 C271 C272 F272 -1.1(7)
C276 C271 C272 C273 -0.6(7)
B250 C271 C272 C273 -177.3(4)
F272 C272 C273 F273 2.0(6)
C271 C272 C273 F273 178.3(4)
F272 C272 C273 C274 -176.2(4)
C271 C272 C273 C274 0.2(7)
F273 C273 C274 F274 1.0(7)
C272 C273 C274 F274 179.2(4)
F273 C273 C274 C275 -177.3(4)
C272 C273 C274 C275 0.9(7)
F274 C274 C275 F275 -1.1(7)
C273 C274 C275 F275 177.2(4)
F274 C274 C275 C276 -179.7(4)
C273 C274 C275 C276 -1.5(7)
F275 C275 C276 F276 2.3(6)
C274 C275 C276 F276 -179.1(4)
F275 C275 C276 C271 -177.6(4)
C274 C275 C276 C271 1.0(7)
C272 C271 C276 F276 -179.8(4)
B250 C271 C276 F276 -2.8(6)
C272 C271 C276 C275 0.0(7)
B250 C271 C276 C275 177.0(4)
Cl10 C342 Cl9 C341 38.5(5)
Cl10 C341 Cl9 C342 -54.6(8)
Cl9 C341 Cl10 C342 44.0(7)
Cl9 C342 Cl10 C341 -46.2(7)
